data_1568778
loop_
_publ_author_name
'Strienz, Markus'
'Fetzer, Florian'
'Schnepf, Andreas'

_publ_section_title
;
 Synthesis and characterisation of four bimetallic gold--gallium clusters
 with Au--Ga rings as a new structural motif in gold cluster chemistry
;
_journal_issue 17
_journal_name_full 'Chemical Science'
_journal_page_first 4571
_journal_page_last 4579
_journal_paper_doi 10.1039/D2SC06908C
_journal_volume 14
_journal_year 2023
_chemical_formula_moiety 'C81 H189 Au13 Cl10 Ga5 P9'
_chemical_formula_sum 'C81 H189 Au13 Cl10 Ga5 P9'
_chemical_formula_weight 4705.71
_space_group_crystal_system monoclinic
_space_group_IT_number 14
_space_group_name_Hall '-P 2yn'
_space_group_name_H-M_alt 'P 1 21/n 1'
_atom_sites_solution_hydrogens geom
_atom_sites_solution_primary dual
_audit_creation_date 2021-11-09
_audit_creation_method
;
Olex2 1.5
(compiled 2021.10.07 svn.r9718050b for OlexSys, GUI svn.r6410)
;
_audit_update_record
;
2022-12-14 deposited with the CCDC.	2023-04-03 downloaded from the CCDC.
;
_cell_angle_alpha 90
_cell_angle_beta 94.5860(10)
_cell_angle_gamma 90
_cell_formula_units_Z 4
_cell_length_a 16.1624(5)
_cell_length_b 27.8938(8)
_cell_length_c 28.6686(10)
_cell_measurement_reflns_used 9358
_cell_measurement_temperature 200
_cell_measurement_theta_max 22.867
_cell_measurement_theta_min 2.260
_cell_volume 12883.3(7)
_computing_cell_refinement 'SAINT V8.40B (?, 2016)'
_computing_data_reduction 'SAINT V8.40B (?, 2016)'
_computing_molecular_graphics 'Olex2 1.5 (Dolomanov et al., 2009)'
_computing_publication_material 'Olex2 1.5 (Dolomanov et al., 2009)'
_computing_structure_refinement 'SHELXL 2014/7 (Sheldrick, 2015)'
_computing_structure_solution 'SHELXT 2014/5 (Sheldrick, 2014)'
_diffrn_ambient_temperature 200
_diffrn_detector 'Bruker APEX2 area detector'
_diffrn_detector_area_resol_mean 7.9
_diffrn_detector_type 'CCD area detector'
_diffrn_measured_fraction_theta_full 0.999
_diffrn_measured_fraction_theta_max 0.999
_diffrn_measurement_device 'three-circle diffractometer'
_diffrn_measurement_device_type 'Bruker SMART APEX2 area detector'
_diffrn_measurement_method '\w and \f scans'
_diffrn_radiation_monochromator 'mirror optics'
_diffrn_radiation_probe x-ray
_diffrn_radiation_type MoK\a
_diffrn_radiation_wavelength 0.71073
_diffrn_reflns_av_R_equivalents 0.1032
_diffrn_reflns_av_unetI/netI 0.0519
_diffrn_reflns_Laue_measured_fraction_full 0.999
_diffrn_reflns_Laue_measured_fraction_max 0.999
_diffrn_reflns_limit_h_max 19
_diffrn_reflns_limit_h_min -19
_diffrn_reflns_limit_k_max 32
_diffrn_reflns_limit_k_min -32
_diffrn_reflns_limit_l_max 33
_diffrn_reflns_limit_l_min -33
_diffrn_reflns_number 224751
_diffrn_reflns_point_group_measured_fraction_full 0.999
_diffrn_reflns_point_group_measured_fraction_max 0.999
_diffrn_reflns_theta_full 24.750
_diffrn_reflns_theta_max 24.750
_diffrn_reflns_theta_min 2.023
_diffrn_source 'microfocus sealed X-ray tube'
_diffrn_source_current 0.6
_diffrn_source_power 0.03
_diffrn_source_type 'Incoatec I\ms'
_diffrn_source_voltage 50.0
_exptl_absorpt_coefficient_mu 16.114
_exptl_absorpt_correction_T_max 0.7461
_exptl_absorpt_correction_T_min 0.4894
_exptl_absorpt_correction_type multi-scan
_exptl_absorpt_process_details
;
SADABS-2016/2 (Bruker,2016/2) was used for absorption correction.
wR2(int) was 0.1536 before and 0.0718 after correction.
The Ratio of minimum to maximum transmission is 0.6559.
The \l/2 correction factor is Not present.
;
_exptl_crystal_colour black
_exptl_crystal_colour_primary black
_exptl_crystal_density_diffrn 2.426
_exptl_crystal_description trapezoid
_exptl_crystal_F_000 8648
_exptl_crystal_recrystallization_method 'Re-crystallisation from solvent: toluene, pentane'
_exptl_crystal_size_max 0.093
_exptl_crystal_size_mid 0.081
_exptl_crystal_size_min 0.044
_refine_diff_density_max 1.273
_refine_diff_density_min -0.979
_refine_diff_density_rms 0.193
_refine_ls_extinction_method none
_refine_ls_goodness_of_fit_ref 1.080
_refine_ls_hydrogen_treatment constr
_refine_ls_matrix_type full
_refine_ls_number_parameters 1220
_refine_ls_number_reflns 22016
_refine_ls_number_restraints 193
_refine_ls_restrained_S_all 1.077
_refine_ls_R_factor_all 0.0619
_refine_ls_R_factor_gt 0.0338
_refine_ls_shift/su_max 0.002
_refine_ls_shift/su_mean 0.000
_refine_ls_structure_factor_coef Fsqd
_refine_ls_weighting_details 'w=1/[\s^2^(Fo^2^)+88.6929P] where P=(Fo^2^+2Fc^2^)/3'
_refine_ls_weighting_scheme calc
_refine_ls_wR_factor_gt 0.0637
_refine_ls_wR_factor_ref 0.0771
_reflns_Friedel_coverage 0.000
_reflns_number_gt 16213
_reflns_number_total 22016
_reflns_threshold_expression 'I > 2\s(I)'
_cod_data_source_file d2sc06908c2.cif
_cod_data_source_block 24
_cod_depositor_comments 'Adding full bibliography for 1568775--1568778.cif.'
_cod_database_code 1568778
_shelx_shelxl_version_number 2014/7
_shelx_space_group_comment
;
The symmetry employed for this shelxl refinement is uniquely defined
by the following loop, which should always be used as a source of
symmetry information in preference to the above space-group names.
They are only intended as comments.
;
_olex2_refinement_description
;
1. Fixed Uiso
 At 1.2 times of:
  All C(H,H) groups
 At 1.5 times of:
  All C(H,H,H) groups
2. Restrained distances
 C604-C605 = C608-C607 = C509-C508
 1.54 with sigma of 0.02
 C608-C609
 1.54 with sigma of 0.02
3. Uiso/Uaniso restraints and constraints
C405 \\sim C410: within 2A with sigma of 0.01 and sigma for terminal atoms of
0.02 within 2A
C904 \\sim C913: within 2A with sigma of 0.01 and sigma for terminal atoms of
0.02 within 2A
C905 \\sim C914: within 2A with sigma of 0.01 and sigma for terminal atoms of
0.02 within 2A
C906 \\sim C915: within 2A with sigma of 0.01 and sigma for terminal atoms of
0.02 within 2A
C909 \\sim C918: within 2A with sigma of 0.01 and sigma for terminal atoms of
0.02 within 2A
C407 \\sim C413: within 2A with sigma of 0.01 and sigma for terminal atoms of
0.02 within 2A
C307 \\sim C311: within 2A with sigma of 0.01 and sigma for terminal atoms of
0.02 within 2A
Uanis(C309) \\sim Ueq, Uanis(C312) \\sim Ueq: with sigma of 0.01 and sigma for
terminal atoms of 0.02
Uanis(C414) \\sim Ueq, Uanis(C415) \\sim Ueq, Uanis(C409) \\sim Ueq,
Uanis(C413) \\sim Ueq: with sigma of 0.01 and sigma for terminal atoms of 0.02
Uanis(C910) \\sim Ueq, Uanis(C901) \\sim Ueq, Uanis(C911) \\sim Ueq,
Uanis(C902) \\sim Ueq, Uanis(C903) \\sim Ueq, Uanis(C912) \\sim Ueq: with sigma
of 0.01 and sigma for terminal atoms of 0.02
Uanis(C915) \\sim Ueq, Uanis(C906) \\sim Ueq: with sigma of 0.01 and sigma for
terminal atoms of 0.02
Uanis(C905) \\sim Ueq, Uanis(C914) \\sim Ueq: with sigma of 0.01 and sigma for
terminal atoms of 0.02
Uanis(C909) \\sim Ueq, Uanis(C908) \\sim Ueq, Uanis(C917) \\sim Ueq,
Uanis(C907) \\sim Ueq, Uanis(C918) \\sim Ueq: with sigma of 0.01 and sigma for
terminal atoms of 0.02
Uanis(C310) \\sim Ueq, Uanis(C307) \\sim Ueq: with sigma of 0.01 and sigma for
terminal atoms of 0.02
4. Rigid body (RIGU) restrains
 C507, C508, C509
 with sigma for 1-2 distances of 0.004 and sigma for 1-3 distances of 0.004
5. Others
 Sof(C310)=Sof(H31A)=Sof(H31B)=Sof(C311)=Sof(H31C)=Sof(H31D)=Sof(C312)=
 Sof(H31E)=Sof(H31F)=Sof(H31G)=Sof(C410)=Sof(H41A)=Sof(H41B)=Sof(C411)=
 Sof(H41C)=Sof(H41D)=Sof(C412)=Sof(H41E)=Sof(H41F)=Sof(H41G)=Sof(C413)=
 Sof(H41H)=Sof(H41I)=Sof(C414)=Sof(H41J)=Sof(H41K)=Sof(C415)=Sof(H41L)=
 Sof(H41M)=Sof(H41N)=Sof(C910)=Sof(H91A)=Sof(H91B)=Sof(C911)=Sof(H91C)=
 Sof(H91D)=Sof(C912)=Sof(H91E)=Sof(H91F)=Sof(H91G)=Sof(C913)=Sof(H91H)=
 Sof(H91I)=Sof(C914)=Sof(H91J)=Sof(H91K)=Sof(C915)=Sof(H91L)=Sof(H91M)=
 Sof(H91N)=Sof(C916)=Sof(H91O)=Sof(H91P)=Sof(C917)=Sof(H91Q)=Sof(H91R)=
 Sof(C918)=Sof(H91S)=Sof(H91T)=Sof(H91U)=1-FVAR(1)
 Sof(C307)=Sof(H30O)=Sof(H30P)=Sof(C308)=Sof(H30Q)=Sof(H30R)=Sof(C309)=
 Sof(H30S)=Sof(H30T)=Sof(H30U)=Sof(C404)=Sof(H40H)=Sof(H40I)=Sof(C405)=
 Sof(H40J)=Sof(H40K)=Sof(C406)=Sof(H40L)=Sof(H40M)=Sof(H40N)=Sof(C407)=
 Sof(H40O)=Sof(H40P)=Sof(C408)=Sof(H40Q)=Sof(H40R)=Sof(C409)=Sof(H40S)=
 Sof(H40T)=Sof(H40U)=Sof(C901)=Sof(H90A)=Sof(H90B)=Sof(C902)=Sof(H90C)=
 Sof(H90D)=Sof(C903)=Sof(H90E)=Sof(H90F)=Sof(H90G)=Sof(C904)=Sof(H90H)=
 Sof(H90I)=Sof(C905)=Sof(H90J)=Sof(H90K)=Sof(C906)=Sof(H90L)=Sof(H90M)=
 Sof(H90N)=Sof(C907)=Sof(H90O)=Sof(H90P)=Sof(C908)=Sof(H90Q)=Sof(H90R)=
 Sof(C909)=Sof(H90S)=Sof(H90T)=Sof(H90U)=FVAR(1)
6.a Free rotating group:
 C401(C402,C403), C410(C411,C412)
6.b Secondary CH2 refined with riding coordinates:
 C101(H10A,H10B), C102(H10C,H10D), C104(H10H,H10I), C105(H10J,H10K), C107(H10O,
 H10P), C108(H10Q,H10R), C201(H20K,H20L), C202(H20M,H20N), C204(H20O,H20P),
 C205(H20Q,H20R), C207(H20D,H20E), C208(H20F,H20G), C301(H30A,H30B), C302(H30C,
 H30D), C304(H30H,H30I), C305(H30J,H30K), C307(H30O,H30P), C308(H30Q,H30R),
 C310(H31A,H31B), C311(H31C,H31D), C401(H40A,H40B), C402(H40C,H40D), C404(H40H,
 H40I), C405(H40J,H40K), C407(H40O,H40P), C408(H40Q,H40R), C410(H41A,H41B),
 C411(H41C,H41D), C413(H41H,H41I), C414(H41J,H41K), C501(H50A,H50B), C502(H50C,
 H50D), C504(H50H,H50I), C505(H50J,H50K), C507(H50O,H50P), C508(H50Q,H50R),
 C601(H60A,H60B), C602(H60C,H60D), C604(H60H,H60I), C605(H60J,H60K), C607(H60O,
 H60P), C608(H60Q,H60R), C701(H70A,H70B), C702(H70C,H70D), C704(H70H,H70I),
 C705(H70J,H70K), C707(H70O,H70P), C708(H70Q,H70R), C801(H80A,H80B), C802(H80C,
 H80D), C804(H80H,H80I), C805(H80J,H80K), C807(H80O,H80P), C808(H80Q,H80R),
 C901(H90A,H90B), C902(H90C,H90D), C904(H90H,H90I), C905(H90J,H90K), C907(H90O,
 H90P), C908(H90Q,H90R), C910(H91A,H91B), C911(H91C,H91D), C913(H91H,H91I),
 C914(H91J,H91K), C916(H91O,H91P), C917(H91Q,H91R)
6.c Me refined with riding coordinates:
 C103(H10E,H10F,H10G), C106(H10L,H10M,H10N), C109(H10S,H10T,H10U), C203(H20A,
 H20B,H20C), C206(H20S,H20T,H20U), C209(H20H,H20I,H20J), C303(H30E,H30F,H30G),
 C306(H30L,H30M,H30N), C309(H30S,H30T,H30U), C312(H31E,H31F,H31G), C403(H40E,
 H40F,H40G), C406(H40L,H40M,H40N), C409(H40S,H40T,H40U), C412(H41E,H41F,H41G),
 C415(H41L,H41M,H41N), C503(H50E,H50F,H50G), C506(H50L,H50M,H50N), C509(H50S,
 H50T,H50U), C603(H60E,H60F,H60G), C606(H60L,H60M,H60N), C609(H60S,H60T,H60U),
 C703(H70E,H70F,H70G), C706(H70L,H70M,H70N), C709(H70S,H70T,H70U), C803(H80E,
 H80F,H80G), C806(H80L,H80M,H80N), C809(H80S,H80T,H80U), C903(H90E,H90F,H90G),
 C906(H90L,H90M,H90N), C909(H90S,H90T,H90U), C912(H91E,H91F,H91G), C915(H91L,
 H91M,H91N), C918(H91S,H91T,H91U)
;
_olex2_submission_special_instructions 'No special instructions were received'

loop_
_space_group_symop_operation_xyz
'x, y, z'
'-x+1/2, y+1/2, -z+1/2'
'-x, -y, -z'
'x-1/2, -y-1/2, z-1/2'

loop_
_atom_site_label
_atom_site_type_symbol
_atom_site_fract_x
_atom_site_fract_y
_atom_site_fract_z
_atom_site_U_iso_or_equiv
_atom_site_adp_type
_atom_site_occupancy
_atom_site_site_symmetry_order
_atom_site_calc_flag
_atom_site_refinement_flags_posn
_atom_site_refinement_flags_adp
_atom_site_refinement_flags_occupancy
_atom_site_disorder_assembly
_atom_site_disorder_group
Au1 Au 0.56157(2) 0.31565(2) 0.63236(2) 0.02719(9) Uani 1 1 d . . . . .
Au2 Au 0.51741(3) 0.28600(2) 0.54536(2) 0.03930(10) Uani 1 1 d . . . . .
Au3 Au 0.69844(2) 0.30946(2) 0.58156(2) 0.03603(10) Uani 1 1 d . . . . .
Au4 Au 0.62020(2) 0.22385(2) 0.60586(2) 0.03274(9) Uani 1 1 d . . . . .
Au5 Au 0.40004(3) 0.28828(2) 0.61501(2) 0.04094(11) Uani 1 1 d . . . . .
Au6 Au 0.44811(2) 0.39190(2) 0.63045(2) 0.03585(10) Uani 1 1 d . . . . .
Au7 Au 0.62270(3) 0.37042(2) 0.70408(2) 0.03771(10) Uani 1 1 d . . . . .
Au8 Au 0.68939(2) 0.27921(2) 0.68745(2) 0.03612(10) Uani 1 1 d . . . . .
Au9 Au 0.51918(2) 0.23556(2) 0.68135(2) 0.03190(9) Uani 1 1 d . . . . .
Au10 Au 0.45902(2) 0.32919(2) 0.70594(2) 0.03134(9) Uani 1 1 d . . . . .
Au11 Au 0.66604(3) 0.13904(2) 0.57732(2) 0.04839(12) Uani 1 1 d . . . . .
Au12 Au 0.46969(3) 0.16088(2) 0.72704(2) 0.04246(11) Uani 1 1 d . . . . .
Au13 Au 0.40663(3) 0.34464(2) 0.78881(2) 0.04050(11) Uani 1 1 d . . . . .
Ga1 Ga 0.59353(7) 0.38815(4) 0.58707(4) 0.0363(3) Uani 1 1 d . . . . .
Ga2 Ga 0.72489(8) 0.22306(4) 0.54741(4) 0.0441(3) Uani 1 1 d . . . . .
Ga3 Ga 0.55359(7) 0.15573(4) 0.64756(4) 0.0356(3) Uani 1 1 d . . . . .
Ga4 Ga 0.47165(7) 0.25820(4) 0.75951(4) 0.0346(3) Uani 1 1 d . . . . .
Ga5 Ga 0.35970(7) 0.39599(4) 0.70506(4) 0.0381(3) Uani 1 1 d . . . . .
Cl11 Cl 0.58621(18) 0.40600(10) 0.51000(9) 0.0492(7) Uani 1 1 d . . . . .
Cl12 Cl 0.65558(18) 0.45592(10) 0.61592(10) 0.0503(7) Uani 1 1 d . . . . .
Cl21 Cl 0.7000(2) 0.21538(13) 0.47027(11) 0.0714(10) Uani 1 1 d . . . . .
Cl22 Cl 0.8611(2) 0.20758(12) 0.55278(14) 0.0762(11) Uani 1 1 d . . . . .
Cl31 Cl 0.44900(19) 0.11386(11) 0.61148(11) 0.0577(8) Uani 1 1 d . . . . .
Cl32 Cl 0.63231(19) 0.09599(10) 0.68168(10) 0.0536(7) Uani 1 1 d . . . . .
Cl41 Cl 0.57758(19) 0.25327(11) 0.81463(10) 0.0564(8) Uani 1 1 d . . . . .
Cl42 Cl 0.36728(19) 0.22579(10) 0.79670(11) 0.0545(8) Uani 1 1 d . . . . .
Cl51 Cl 0.22467(19) 0.38134(13) 0.69136(13) 0.0696(10) Uani 1 1 d . . . . .
Cl52 Cl 0.3520(2) 0.46794(10) 0.73879(11) 0.0595(8) Uani 1 1 d . . . . .
P1 P 0.4246(2) 0.09316(11) 0.76378(11) 0.0514(8) Uani 1 1 d . . . . .
P2 P 0.3966(2) 0.45878(12) 0.58847(11) 0.0523(8) Uani 1 1 d . . . . .
P3 P 0.7105(2) 0.06812(12) 0.54686(14) 0.0668(10) Uani 1 1 d . . . . .
P4 P 0.2689(2) 0.25717(14) 0.60750(14) 0.0687(11) Uani 1 1 d . . . . .
P5 P 0.66003(19) 0.43062(10) 0.75546(11) 0.0444(7) Uani 1 1 d . . . . .
P6 P 0.78231(19) 0.23637(11) 0.73540(12) 0.0503(8) Uani 1 1 d . . . . .
P7 P 0.81572(18) 0.34650(11) 0.55513(11) 0.0451(7) Uani 1 1 d . . . . .
P8 P 0.4718(2) 0.26847(11) 0.47043(10) 0.0484(8) Uani 1 1 d . . . . .
P9 P 0.3617(2) 0.35910(12) 0.86142(11) 0.0556(9) Uani 1 1 d . . . . .
C101 C 0.4847(10) 0.0828(5) 0.8205(4) 0.080(4) Uani 1 1 d . . . . .
H10A H 0.4551 0.0583 0.8380 0.096 Uiso 1 1 calc R U . . .
H10B H 0.5392 0.0691 0.8142 0.096 Uiso 1 1 calc R U . . .
C102 C 0.4993(10) 0.1245(5) 0.8507(5) 0.086(5) Uani 1 1 d . . . . .
H10C H 0.4453 0.1402 0.8547 0.103 Uiso 1 1 calc R U . . .
H10D H 0.5340 0.1477 0.8348 0.103 Uiso 1 1 calc R U . . .
C103 C 0.5408(10) 0.1139(6) 0.8982(5) 0.091(5) Uani 1 1 d . . . . .
H10E H 0.5483 0.1437 0.9160 0.137 Uiso 1 1 calc R U . . .
H10F H 0.5063 0.0917 0.9147 0.137 Uiso 1 1 calc R U . . .
H10G H 0.5951 0.0992 0.8948 0.137 Uiso 1 1 calc R U . . .
C104 C 0.4363(7) 0.0383(3) 0.7320(4) 0.048(3) Uani 1 1 d . . . . .
H10H H 0.4085 0.0425 0.7002 0.057 Uiso 1 1 calc R U . . .
H10I H 0.4962 0.0336 0.7284 0.057 Uiso 1 1 calc R U . . .
C105 C 0.4026(8) -0.0078(4) 0.7530(5) 0.059(3) Uani 1 1 d . . . . .
H10J H 0.4272 -0.0115 0.7855 0.070 Uiso 1 1 calc R U . . .
H10K H 0.3417 -0.0048 0.7540 0.070 Uiso 1 1 calc R U . . .
C106 C 0.4216(10) -0.0523(4) 0.7251(5) 0.081(5) Uani 1 1 d . . . . .
H10L H 0.3989 -0.0806 0.7398 0.121 Uiso 1 1 calc R U . . .
H10M H 0.3963 -0.0492 0.6930 0.121 Uiso 1 1 calc R U . . .
H10N H 0.4818 -0.0558 0.7245 0.121 Uiso 1 1 calc R U . . .
C107 C 0.3185(9) 0.0954(5) 0.7769(5) 0.072(4) Uani 1 1 d . . . . .
H10O H 0.3047 0.0655 0.7931 0.087 Uiso 1 1 calc R U . . .
H10P H 0.3112 0.1224 0.7986 0.087 Uiso 1 1 calc R U . . .
C108 C 0.2607(9) 0.1015(6) 0.7350(7) 0.106(6) Uani 1 1 d . . . . .
H10Q H 0.2665 0.0736 0.7141 0.127 Uiso 1 1 calc R U . . .
H10R H 0.2768 0.1305 0.7180 0.127 Uiso 1 1 calc R U . . .
C109 C 0.1694(11) 0.1061(7) 0.7451(10) 0.179(12) Uani 1 1 d . . . . .
H10S H 0.1351 0.1100 0.7156 0.268 Uiso 1 1 calc R U . . .
H10T H 0.1521 0.0772 0.7611 0.268 Uiso 1 1 calc R U . . .
H10U H 0.1625 0.1342 0.7650 0.268 Uiso 1 1 calc R U . . .
C201 C 0.4588(8) 0.5144(4) 0.5994(6) 0.072(4) Uani 1 1 d . . . . .
H20K H 0.5134 0.5097 0.5867 0.087 Uiso 1 1 calc R U . . .
H20L H 0.4304 0.5409 0.5817 0.087 Uiso 1 1 calc R U . . .
C202 C 0.4731(11) 0.5292(6) 0.6487(6) 0.101(5) Uani 1 1 d . . . . .
H20M H 0.4909 0.5009 0.6679 0.121 Uiso 1 1 calc R U . . .
H20N H 0.4202 0.5409 0.6597 0.121 Uiso 1 1 calc R U . . .
C203 C 0.5392(10) 0.5687(6) 0.6560(7) 0.124(7) Uani 1 1 d . . . . .
H20A H 0.5463 0.5773 0.6893 0.186 Uiso 1 1 calc R U . . .
H20B H 0.5920 0.5571 0.6458 0.186 Uiso 1 1 calc R U . . .
H20C H 0.5213 0.5970 0.6377 0.186 Uiso 1 1 calc R U . . .
C204 C 0.2920(7) 0.4750(4) 0.6047(4) 0.050(3) Uani 1 1 d . . . . .
H20O H 0.2552 0.4469 0.5983 0.060 Uiso 1 1 calc R U . . .
H20P H 0.2954 0.4807 0.6388 0.060 Uiso 1 1 calc R U . . .
C205 C 0.2513(10) 0.5175(6) 0.5811(6) 0.102(6) Uani 1 1 d . . . . .
H20Q H 0.2526 0.5148 0.5467 0.123 Uiso 1 1 calc R U . . .
H20R H 0.2803 0.5473 0.5916 0.123 Uiso 1 1 calc R U . . .
C206 C 0.1590(10) 0.5182(9) 0.5949(7) 0.164(11) Uani 1 1 d . . . . .
H20S H 0.1298 0.5458 0.5800 0.245 Uiso 1 1 calc R U . . .
H20T H 0.1310 0.4885 0.5842 0.245 Uiso 1 1 calc R U . . .
H20U H 0.1585 0.5208 0.6289 0.245 Uiso 1 1 calc R U . . .
C207 C 0.3891(9) 0.4581(5) 0.5254(5) 0.075(4) Uani 1 1 d . . . . .
H20D H 0.3643 0.4886 0.5135 0.090 Uiso 1 1 calc R U . . .
H20E H 0.4455 0.4556 0.5144 0.090 Uiso 1 1 calc R U . . .
C208 C 0.3389(9) 0.4184(5) 0.5065(5) 0.079(4) Uani 1 1 d . . . . .
H20F H 0.2843 0.4190 0.5198 0.095 Uiso 1 1 calc R U . . .
H20G H 0.3666 0.3878 0.5156 0.095 Uiso 1 1 calc R U . . .
C209 C 0.3253(13) 0.4214(6) 0.4500(5) 0.126(8) Uani 1 1 d . . . . .
H20H H 0.2914 0.3943 0.4382 0.189 Uiso 1 1 calc R U . . .
H20I H 0.2971 0.4515 0.4409 0.189 Uiso 1 1 calc R U . . .
H20J H 0.3793 0.4203 0.4367 0.189 Uiso 1 1 calc R U . . .
C301 C 0.6950(8) 0.0168(4) 0.5844(5) 0.074(4) Uani 1 1 d . . . . .
H30A H 0.7224 -0.0115 0.5717 0.089 Uiso 1 1 calc R U . . .
H30B H 0.7220 0.0234 0.6160 0.089 Uiso 1 1 calc R U . . .
C302 C 0.6039(8) 0.0054(4) 0.5885(5) 0.065(4) Uani 1 1 d . . . . .
H30C H 0.5796 -0.0077 0.5584 0.078 Uiso 1 1 calc R U . . .
H30D H 0.5740 0.0354 0.5949 0.078 Uiso 1 1 calc R U . . .
C303 C 0.5918(12) -0.0305(5) 0.6274(5) 0.103(6) Uani 1 1 d . . . . .
H30E H 0.5324 -0.0369 0.6289 0.154 Uiso 1 1 calc R U . . .
H30F H 0.6204 -0.0605 0.6210 0.154 Uiso 1 1 calc R U . . .
H30G H 0.6147 -0.0174 0.6574 0.154 Uiso 1 1 calc R U . . .
C304 C 0.6611(10) 0.0540(5) 0.4893(5) 0.085(5) Uani 1 1 d . . . . .
H30H H 0.6006 0.0517 0.4920 0.102 Uiso 1 1 calc R U . . .
H30I H 0.6704 0.0813 0.4683 0.102 Uiso 1 1 calc R U . . .
C305 C 0.6885(13) 0.0087(6) 0.4659(7) 0.122(7) Uani 1 1 d . . . . .
H30J H 0.7495 0.0093 0.4646 0.146 Uiso 1 1 calc R U . . .
H30K H 0.6744 -0.0195 0.4848 0.146 Uiso 1 1 calc R U . . .
C306 C 0.6474(13) 0.0036(7) 0.4170(7) 0.134(8) Uani 1 1 d . . . . .
H30L H 0.6665 -0.0260 0.4028 0.200 Uiso 1 1 calc R U . . .
H30M H 0.5870 0.0024 0.4182 0.200 Uiso 1 1 calc R U . . .
H30N H 0.6621 0.0311 0.3980 0.200 Uiso 1 1 calc R U . . .
C307 C 0.807(2) 0.0711(14) 0.5281(14) 0.075(8) Uani 0.457(11) 1 d . U P A 1
H30O H 0.8189 0.0411 0.5114 0.090 Uiso 0.457(11) 1 calc R U P A 1
H30P H 0.8097 0.0979 0.5056 0.090 Uiso 0.457(11) 1 calc R U P A 1
C308 C 0.8809(17) 0.0791(11) 0.5717(10) 0.061(8) Uani 0.457(11) 1 d . . P A 1
H30Q H 0.8642 0.1060 0.5915 0.073 Uiso 0.457(11) 1 calc R U P A 1
H30R H 0.8841 0.0499 0.5914 0.073 Uiso 0.457(11) 1 calc R U P A 1
C309 C 0.967(2) 0.0896(13) 0.5562(13) 0.071(10) Uani 0.457(11) 1 d . U P A 1
H30S H 1.0061 0.0938 0.5837 0.106 Uiso 0.457(11) 1 calc R U P A 1
H30T H 0.9849 0.0628 0.5373 0.106 Uiso 0.457(11) 1 calc R U P A 1
H30U H 0.9650 0.1190 0.5374 0.106 Uiso 0.457(11) 1 calc R U P A 1
C310 C 0.834(2) 0.0620(11) 0.5557(11) 0.069(8) Uani 0.543(11) 1 d . U P A 2
H31A H 0.8559 0.0764 0.5857 0.083 Uiso 0.543(11) 1 calc R U P A 2
H31B H 0.8513 0.0280 0.5548 0.083 Uiso 0.543(11) 1 calc R U P A 2
C311 C 0.858(2) 0.0854(11) 0.5207(11) 0.087(7) Uani 0.543(11) 1 d . U P A 2
H31C H 0.8357 0.1185 0.5203 0.104 Uiso 0.543(11) 1 calc R U P A 2
H31D H 0.8386 0.0695 0.4910 0.104 Uiso 0.543(11) 1 calc R U P A 2
C312 C 0.962(3) 0.0862(16) 0.5274(15) 0.131(16) Uani 0.543(11) 1 d . U P A 2
H31E H 0.9831 0.1038 0.5014 0.197 Uiso 0.543(11) 1 calc R U P A 2
H31F H 0.9798 0.1020 0.5570 0.197 Uiso 0.543(11) 1 calc R U P A 2
H31G H 0.9827 0.0533 0.5278 0.197 Uiso 0.543(11) 1 calc R U P A 2
C401 C 0.2689(9) 0.1993(5) 0.5817(7) 0.109(6) Uani 1 1 d G . . . .
H40A H 0.2941 0.2029 0.5516 0.131 Uiso 1 1 calc R U . . .
H40B H 0.3077 0.1795 0.6020 0.131 Uiso 1 1 calc R U . . .
C402 C 0.1903(8) 0.1691(6) 0.5715(8) 0.170(10) Uani 1 1 d G . . . .
H40C H 0.1677 0.1603 0.6014 0.204 Uiso 1 1 calc R U . . .
H40D H 0.1479 0.1886 0.5532 0.204 Uiso 1 1 calc R U . . .
C403 C 0.2070(12) 0.1235(6) 0.5443(9) 0.206(14) Uani 1 1 d G . . . .
H40E H 0.1553 0.1054 0.5385 0.309 Uiso 1 1 calc R U . . .
H40F H 0.2284 0.1321 0.5143 0.309 Uiso 1 1 calc R U . . .
H40G H 0.2481 0.1039 0.5625 0.309 Uiso 1 1 calc R U . . .
C404 C 0.1994(14) 0.2623(9) 0.6489(9) 0.043(7) Uani 0.457(11) 1 d . . P A 1
H40H H 0.1861 0.2965 0.6535 0.052 Uiso 0.457(11) 1 calc R U P A 1
H40I H 0.1475 0.2453 0.6383 0.052 Uiso 0.457(11) 1 calc R U P A 1
C405 C 0.234(3) 0.242(3) 0.693(2) 0.084(12) Uani 0.457(11) 1 d . U P A 1
H40J H 0.2840 0.2603 0.7039 0.101 Uiso 0.457(11) 1 calc R U P A 1
H40K H 0.2522 0.2085 0.6869 0.101 Uiso 0.457(11) 1 calc R U P A 1
C406 C 0.176(3) 0.240(4) 0.7319(17) 0.077(16) Uani 0.457(11) 1 d . . P A 1
H40L H 0.2043 0.2261 0.7599 0.115 Uiso 0.457(11) 1 calc R U P A 1
H40M H 0.1585 0.2732 0.7389 0.115 Uiso 0.457(11) 1 calc R U P A 1
H40N H 0.1267 0.2213 0.7219 0.115 Uiso 0.457(11) 1 calc R U P A 1
C407 C 0.1961(18) 0.2844(12) 0.5561(12) 0.066(6) Uani 0.457(11) 1 d . U P A 1
H40O H 0.2214 0.2798 0.5261 0.079 Uiso 0.457(11) 1 calc R U P A 1
H40P H 0.1419 0.2677 0.5540 0.079 Uiso 0.457(11) 1 calc R U P A 1
C408 C 0.182(2) 0.3435(12) 0.5657(9) 0.067(10) Uani 0.457(11) 1 d . . P A 1
H40Q H 0.1602 0.3473 0.5967 0.081 Uiso 0.457(11) 1 calc R U P A 1
H40R H 0.2367 0.3595 0.5669 0.081 Uiso 0.457(11) 1 calc R U P A 1
C409 C 0.125(2) 0.3684(11) 0.5306(13) 0.050(8) Uani 0.457(11) 1 d . U P A 1
H40S H 0.1213 0.4022 0.5392 0.075 Uiso 0.457(11) 1 calc R U P A 1
H40T H 0.1470 0.3658 0.4998 0.075 Uiso 0.457(11) 1 calc R U P A 1
H40U H 0.0703 0.3536 0.5297 0.075 Uiso 0.457(11) 1 calc R U P A 1
C410 C 0.253(2) 0.245(2) 0.6743(16) 0.087(12) Uani 0.543(11) 1 d G U P A 2
H41A H 0.2919 0.2203 0.6864 0.104 Uiso 0.543(11) 1 calc R U P A 2
H41B H 0.2658 0.2752 0.6923 0.104 Uiso 0.543(11) 1 calc R U P A 2
C411 C 0.1643(17) 0.2297(11) 0.6827(10) 0.102(11) Uani 0.543(11) 1 d G . P A 2
H41C H 0.1245 0.2463 0.6601 0.123 Uiso 0.543(11) 1 calc R U P A 2
H41D H 0.1587 0.1948 0.6770 0.123 Uiso 0.543(11) 1 calc R U P A 2
C412 C 0.142(3) 0.241(3) 0.7324(13) 0.10(2) Uani 0.543(11) 1 d G . P A 2
H41E H 0.0854 0.2303 0.7363 0.147 Uiso 0.543(11) 1 calc R U P A 2
H41F H 0.1807 0.2240 0.7549 0.147 Uiso 0.543(11) 1 calc R U P A 2
H41G H 0.1465 0.2755 0.7380 0.147 Uiso 0.543(11) 1 calc R U P A 2
C413 C 0.1852(15) 0.2916(9) 0.5909(9) 0.068(6) Uani 0.543(11) 1 d . U P A 2
H41H H 0.1359 0.2707 0.5855 0.081 Uiso 0.543(11) 1 calc R U P A 2
H41I H 0.1749 0.3139 0.6166 0.081 Uiso 0.543(11) 1 calc R U P A 2
C414 C 0.1949(18) 0.3184(12) 0.5499(11) 0.068(8) Uani 0.543(11) 1 d . U P A 2
H41J H 0.2136 0.2960 0.5262 0.082 Uiso 0.543(11) 1 calc R U P A 2
H41K H 0.2407 0.3414 0.5573 0.082 Uiso 0.543(11) 1 calc R U P A 2
C415 C 0.123(3) 0.3460(12) 0.5275(15) 0.087(12) Uani 0.543(11) 1 d . U P A 2
H41L H 0.1402 0.3624 0.4996 0.130 Uiso 0.543(11) 1 calc R U P A 2
H41M H 0.0775 0.3239 0.5184 0.130 Uiso 0.543(11) 1 calc R U P A 2
H41N H 0.1047 0.3697 0.5497 0.130 Uiso 0.543(11) 1 calc R U P A 2
C501 C 0.6985(8) 0.4130(4) 0.8141(4) 0.059(3) Uani 1 1 d . . . . .
H50A H 0.7518 0.3959 0.8122 0.071 Uiso 1 1 calc R U . . .
H50B H 0.7100 0.4423 0.8329 0.071 Uiso 1 1 calc R U . . .
C502 C 0.6420(9) 0.3819(5) 0.8390(5) 0.079(4) Uani 1 1 d . . . . .
H50C H 0.6321 0.3519 0.8210 0.094 Uiso 1 1 calc R U . . .
H50D H 0.5879 0.3984 0.8401 0.094 Uiso 1 1 calc R U . . .
C503 C 0.6754(10) 0.3691(7) 0.8893(5) 0.107(6) Uani 1 1 d . . . . .
H50E H 0.6352 0.3486 0.9037 0.160 Uiso 1 1 calc R U . . .
H50F H 0.7282 0.3520 0.8886 0.160 Uiso 1 1 calc R U . . .
H50G H 0.6840 0.3986 0.9077 0.160 Uiso 1 1 calc R U . . .
C504 C 0.7407(8) 0.4688(4) 0.7349(5) 0.060(3) Uani 1 1 d . . . . .
H50H H 0.7164 0.4884 0.7085 0.072 Uiso 1 1 calc R U . . .
H50I H 0.7600 0.4910 0.7605 0.072 Uiso 1 1 calc R U . . .
C505 C 0.8142(8) 0.4425(5) 0.7193(5) 0.077(4) Uani 1 1 d . . . . .
H50J H 0.7949 0.4167 0.6973 0.092 Uiso 1 1 calc R U . . .
H50K H 0.8450 0.4274 0.7467 0.092 Uiso 1 1 calc R U . . .
C506 C 0.8717(10) 0.4761(6) 0.6953(6) 0.102(6) Uani 1 1 d . . . . .
H50L H 0.9192 0.4580 0.6854 0.153 Uiso 1 1 calc R U . . .
H50M H 0.8415 0.4907 0.6679 0.153 Uiso 1 1 calc R U . . .
H50N H 0.8915 0.5013 0.7172 0.153 Uiso 1 1 calc R U . . .
C507 C 0.5755(9) 0.4716(5) 0.7639(5) 0.080(4) Uani 1 1 d . U . . .
H50O H 0.5574 0.4862 0.7333 0.096 Uiso 1 1 calc R U . . .
H50P H 0.5282 0.4528 0.7741 0.096 Uiso 1 1 calc R U . . .
C508 C 0.5949(13) 0.5130(7) 0.8000(7) 0.153(9) Uani 1 1 d D U . . .
H50Q H 0.5992 0.4992 0.8320 0.183 Uiso 1 1 calc R U . . .
H50R H 0.6495 0.5271 0.7945 0.183 Uiso 1 1 calc R U . . .
C509 C 0.5312(15) 0.5517(8) 0.7974(9) 0.209(14) Uani 1 1 d D U . . .
H50S H 0.5469 0.5763 0.8208 0.313 Uiso 1 1 calc R U . . .
H50T H 0.5275 0.5660 0.7661 0.313 Uiso 1 1 calc R U . . .
H50U H 0.4772 0.5381 0.8036 0.313 Uiso 1 1 calc R U . . .
C601 C 0.7356(7) 0.1839(4) 0.7587(4) 0.052(3) Uani 1 1 d . . . . .
H60A H 0.6873 0.1948 0.7751 0.063 Uiso 1 1 calc R U . . .
H60B H 0.7134 0.1643 0.7318 0.063 Uiso 1 1 calc R U . . .
C602 C 0.7849(8) 0.1510(5) 0.7914(5) 0.066(4) Uani 1 1 d . . . . .
H60C H 0.8312 0.1376 0.7748 0.079 Uiso 1 1 calc R U . . .
H60D H 0.8096 0.1701 0.8181 0.079 Uiso 1 1 calc R U . . .
C603 C 0.7375(9) 0.1106(5) 0.8101(5) 0.087(5) Uani 1 1 d . . . . .
H60E H 0.7746 0.0911 0.8310 0.130 Uiso 1 1 calc R U . . .
H60F H 0.6925 0.1234 0.8274 0.130 Uiso 1 1 calc R U . . .
H60G H 0.7140 0.0908 0.7841 0.130 Uiso 1 1 calc R U . . .
C604 C 0.8179(9) 0.2702(5) 0.7909(5) 0.077(4) Uani 1 1 d D . . . .
H60H H 0.7697 0.2757 0.8094 0.092 Uiso 1 1 calc R U . . .
H60I H 0.8585 0.2502 0.8100 0.092 Uiso 1 1 calc R U . . .
C605 C 0.8563(10) 0.3165(4) 0.7811(5) 0.078(4) Uani 1 1 d D . . . .
H60J H 0.8140 0.3378 0.7652 0.094 Uiso 1 1 calc R U . . .
H60K H 0.9005 0.3113 0.7596 0.094 Uiso 1 1 calc R U . . .
C606 C 0.8931(9) 0.3406(4) 0.8248(5) 0.071(4) Uani 1 1 d . . . . .
H60L H 0.9179 0.3712 0.8166 0.106 Uiso 1 1 calc R U . . .
H60M H 0.8495 0.3464 0.8460 0.106 Uiso 1 1 calc R U . . .
H60N H 0.9360 0.3199 0.8403 0.106 Uiso 1 1 calc R U . . .
C607 C 0.8789(9) 0.2183(5) 0.7166(5) 0.081(4) Uani 1 1 d D . . . .
H60O H 0.9101 0.2472 0.7082 0.097 Uiso 1 1 calc R U . . .
H60P H 0.9114 0.2024 0.7430 0.097 Uiso 1 1 calc R U . . .
C608 C 0.8721(9) 0.1853(7) 0.6760(6) 0.108(6) Uani 1 1 d D . . . .
H60Q H 0.8375 0.2000 0.6498 0.130 Uiso 1 1 calc R U . . .
H60R H 0.8452 0.1550 0.6847 0.130 Uiso 1 1 calc R U . . .
C609 C 0.9626(10) 0.1743(7) 0.6602(6) 0.116(7) Uani 1 1 d D . . . .
H60S H 0.9583 0.1525 0.6334 0.174 Uiso 1 1 calc R U . . .
H60T H 0.9887 0.2043 0.6514 0.174 Uiso 1 1 calc R U . . .
H60U H 0.9964 0.1594 0.6862 0.174 Uiso 1 1 calc R U . . .
C701 C 0.8388(7) 0.3302(4) 0.4961(4) 0.054(3) Uani 1 1 d . . . . .
H70A H 0.8923 0.3449 0.4894 0.065 Uiso 1 1 calc R U . . .
H70B H 0.8455 0.2949 0.4945 0.065 Uiso 1 1 calc R U . . .
C702 C 0.7718(8) 0.3458(5) 0.4580(4) 0.067(4) Uani 1 1 d . . . . .
H70C H 0.7176 0.3323 0.4652 0.081 Uiso 1 1 calc R U . . .
H70D H 0.7669 0.3812 0.4583 0.081 Uiso 1 1 calc R U . . .
C703 C 0.7908(11) 0.3299(7) 0.4109(5) 0.107(6) Uani 1 1 d . . . . .
H70E H 0.7467 0.3406 0.3878 0.161 Uiso 1 1 calc R U . . .
H70F H 0.8439 0.3438 0.4034 0.161 Uiso 1 1 calc R U . . .
H70G H 0.7945 0.2949 0.4103 0.161 Uiso 1 1 calc R U . . .
C704 C 0.8179(7) 0.4114(4) 0.5547(4) 0.051(3) Uani 1 1 d . . . . .
H70H H 0.7707 0.4227 0.5335 0.061 Uiso 1 1 calc R U . . .
H70I H 0.8083 0.4227 0.5866 0.061 Uiso 1 1 calc R U . . .
C705 C 0.8959(8) 0.4355(5) 0.5402(5) 0.072(4) Uani 1 1 d . . . . .
H70J H 0.9042 0.4266 0.5075 0.087 Uiso 1 1 calc R U . . .
H70K H 0.9443 0.4236 0.5603 0.087 Uiso 1 1 calc R U . . .
C706 C 0.8920(10) 0.4897(5) 0.5441(6) 0.090(5) Uani 1 1 d . . . . .
H70L H 0.9436 0.5036 0.5344 0.135 Uiso 1 1 calc R U . . .
H70M H 0.8449 0.5017 0.5238 0.135 Uiso 1 1 calc R U . . .
H70N H 0.8850 0.4987 0.5766 0.135 Uiso 1 1 calc R U . . .
C707 C 0.9091(7) 0.3303(4) 0.5916(4) 0.057(3) Uani 1 1 d . . . . .
H70O H 0.9163 0.2950 0.5907 0.068 Uiso 1 1 calc R U . . .
H70P H 0.9578 0.3450 0.5784 0.068 Uiso 1 1 calc R U . . .
C708 C 0.9070(8) 0.3459(5) 0.6420(5) 0.069(4) Uani 1 1 d . . . . .
H70Q H 0.8636 0.3275 0.6568 0.082 Uiso 1 1 calc R U . . .
H70R H 0.8921 0.3803 0.6430 0.082 Uiso 1 1 calc R U . . .
C709 C 0.9909(8) 0.3381(6) 0.6700(5) 0.085(5) Uani 1 1 d . . . . .
H70S H 0.9872 0.3486 0.7024 0.128 Uiso 1 1 calc R U . . .
H70T H 1.0053 0.3039 0.6696 0.128 Uiso 1 1 calc R U . . .
H70U H 1.0338 0.3567 0.6558 0.128 Uiso 1 1 calc R U . . .
C801 C 0.3624(8) 0.2853(5) 0.4603(4) 0.064(4) Uani 1 1 d . . . . .
H80A H 0.3348 0.2755 0.4884 0.077 Uiso 1 1 calc R U . . .
H80B H 0.3603 0.3208 0.4591 0.077 Uiso 1 1 calc R U . . .
C802 C 0.3106(9) 0.2676(6) 0.4194(5) 0.094(5) Uani 1 1 d . . . . .
H80C H 0.3354 0.2787 0.3908 0.113 Uiso 1 1 calc R U . . .
H80D H 0.3128 0.2322 0.4195 0.113 Uiso 1 1 calc R U . . .
C803 C 0.2232(9) 0.2822(7) 0.4161(6) 0.110(6) Uani 1 1 d . . . . .
H80E H 0.1946 0.2685 0.3878 0.166 Uiso 1 1 calc R U . . .
H80F H 0.1970 0.2705 0.4437 0.166 Uiso 1 1 calc R U . . .
H80G H 0.2196 0.3172 0.4148 0.166 Uiso 1 1 calc R U . . .
C804 C 0.5288(8) 0.2997(5) 0.4264(4) 0.058(3) Uani 1 1 d . . . . .
H80H H 0.5264 0.3344 0.4335 0.070 Uiso 1 1 calc R U . . .
H80I H 0.5877 0.2900 0.4318 0.070 Uiso 1 1 calc R U . . .
C805 C 0.5055(9) 0.2942(5) 0.3760(5) 0.076(4) Uani 1 1 d . . . . .
H80J H 0.4517 0.3105 0.3684 0.091 Uiso 1 1 calc R U . . .
H80K H 0.4975 0.2597 0.3690 0.091 Uiso 1 1 calc R U . . .
C806 C 0.5684(10) 0.3142(6) 0.3451(5) 0.100(5) Uani 1 1 d . . . . .
H80L H 0.5489 0.3093 0.3122 0.150 Uiso 1 1 calc R U . . .
H80M H 0.5757 0.3486 0.3513 0.150 Uiso 1 1 calc R U . . .
H80N H 0.6216 0.2977 0.3518 0.150 Uiso 1 1 calc R U . . .
C807 C 0.4751(9) 0.2052(4) 0.4551(4) 0.064(4) Uani 1 1 d . . . . .
H80O H 0.4421 0.2002 0.4249 0.076 Uiso 1 1 calc R U . . .
H80P H 0.5332 0.1962 0.4508 0.076 Uiso 1 1 calc R U . . .
C808 C 0.4423(11) 0.1729(5) 0.4912(5) 0.089(5) Uani 1 1 d . . . . .
H80Q H 0.4771 0.1771 0.5209 0.107 Uiso 1 1 calc R U . . .
H80R H 0.3854 0.1834 0.4967 0.107 Uiso 1 1 calc R U . . .
C809 C 0.4397(12) 0.1206(5) 0.4792(6) 0.110(6) Uani 1 1 d . . . . .
H80S H 0.4175 0.1026 0.5048 0.166 Uiso 1 1 calc R U . . .
H80T H 0.4039 0.1157 0.4504 0.166 Uiso 1 1 calc R U . . .
H80U H 0.4959 0.1094 0.4747 0.166 Uiso 1 1 calc R U . . .
C901 C 0.344(2) 0.4209(13) 0.8727(13) 0.084(10) Uani 0.457(11) 1 d . U P A 1
H90A H 0.3032 0.4333 0.8482 0.100 Uiso 0.457(11) 1 calc R U P A 1
H90B H 0.3196 0.4237 0.9031 0.100 Uiso 0.457(11) 1 calc R U P A 1
C902 C 0.421(3) 0.4528(16) 0.8742(16) 0.103(14) Uani 0.457(11) 1 d . U P A 1
H90C H 0.4696 0.4329 0.8855 0.124 Uiso 0.457(11) 1 calc R U P A 1
H90D H 0.4298 0.4621 0.8416 0.124 Uiso 0.457(11) 1 calc R U P A 1
C903 C 0.424(3) 0.4962(14) 0.9020(14) 0.101(13) Uani 0.457(11) 1 d . U P A 1
H90E H 0.4773 0.5125 0.8992 0.151 Uiso 0.457(11) 1 calc R U P A 1
H90F H 0.3786 0.5174 0.8907 0.151 Uiso 0.457(11) 1 calc R U P A 1
H90G H 0.4186 0.4880 0.9348 0.151 Uiso 0.457(11) 1 calc R U P A 1
C904 C 0.419(2) 0.3377(13) 0.9112(11) 0.067(6) Uani 0.457(11) 1 d . U P A 1
H90H H 0.4665 0.3596 0.9175 0.080 Uiso 0.457(11) 1 calc R U P A 1
H90I H 0.3833 0.3413 0.9376 0.080 Uiso 0.457(11) 1 calc R U P A 1
C905 C 0.451(2) 0.2900(12) 0.9132(11) 0.066(7) Uani 0.457(11) 1 d . U P A 1
H90J H 0.4828 0.2892 0.8852 0.079 Uiso 0.457(11) 1 calc R U P A 1
H90K H 0.4002 0.2710 0.9042 0.079 Uiso 0.457(11) 1 calc R U P A 1
C906 C 0.500(3) 0.2547(13) 0.9457(16) 0.071(9) Uani 0.457(11) 1 d . U P A 1
H90L H 0.5062 0.2241 0.9294 0.106 Uiso 0.457(11) 1 calc R U P A 1
H90M H 0.5556 0.2680 0.9545 0.106 Uiso 0.457(11) 1 calc R U P A 1
H90N H 0.4712 0.2494 0.9739 0.106 Uiso 0.457(11) 1 calc R U P A 1
C907 C 0.264(3) 0.3336(18) 0.8652(15) 0.102(15) Uani 0.457(11) 1 d . U P A 1
H90O H 0.2719 0.2985 0.8680 0.123 Uiso 0.457(11) 1 calc R U P A 1
H90P H 0.2433 0.3447 0.8949 0.123 Uiso 0.457(11) 1 calc R U P A 1
C908 C 0.197(2) 0.3420(15) 0.8278(13) 0.077(11) Uani 0.457(11) 1 d . U P A 1
H90Q H 0.2214 0.3332 0.7983 0.092 Uiso 0.457(11) 1 calc R U P A 1
H90R H 0.1894 0.3772 0.8267 0.092 Uiso 0.457(11) 1 calc R U P A 1
C909 C 0.112(4) 0.321(2) 0.8240(17) 0.086(10) Uani 0.457(11) 1 d . U P A 1
H90S H 0.0813 0.3333 0.7955 0.129 Uiso 0.457(11) 1 calc R U P A 1
H90T H 0.1156 0.2863 0.8227 0.129 Uiso 0.457(11) 1 calc R U P A 1
H90U H 0.0832 0.3308 0.8514 0.129 Uiso 0.457(11) 1 calc R U P A 1
C910 C 0.4020(18) 0.4117(9) 0.8939(9) 0.070(7) Uani 0.543(11) 1 d . U P A 2
H91A H 0.3818 0.4116 0.9256 0.084 Uiso 0.543(11) 1 calc R U P A 2
H91B H 0.4634 0.4105 0.8973 0.084 Uiso 0.543(11) 1 calc R U P A 2
C911 C 0.373(3) 0.4582(13) 0.8680(12) 0.095(11) Uani 0.543(11) 1 d . U P A 2
H91C H 0.3975 0.4549 0.8375 0.114 Uiso 0.543(11) 1 calc R U P A 2
H91D H 0.3131 0.4529 0.8612 0.114 Uiso 0.543(11) 1 calc R U P A 2
C912 C 0.379(3) 0.5109(15) 0.8769(16) 0.147(16) Uani 0.543(11) 1 d . U P A 2
H91E H 0.3512 0.5281 0.8502 0.220 Uiso 0.543(11) 1 calc R U P A 2
H91F H 0.3511 0.5186 0.9052 0.220 Uiso 0.543(11) 1 calc R U P A 2
H91G H 0.4371 0.5206 0.8811 0.220 Uiso 0.543(11) 1 calc R U P A 2
C913 C 0.3894(14) 0.3095(10) 0.9034(8) 0.052(6) Uani 0.543(11) 1 d . U P A 2
H91H H 0.3577 0.3132 0.9314 0.063 Uiso 0.543(11) 1 calc R U P A 2
H91I H 0.3738 0.2784 0.8886 0.063 Uiso 0.543(11) 1 calc R U P A 2
C914 C 0.4833(16) 0.3096(10) 0.9186(9) 0.061(6) Uani 0.543(11) 1 d . U P A 2
H91J H 0.5140 0.3029 0.8908 0.074 Uiso 0.543(11) 1 calc R U P A 2
H91K H 0.4992 0.3421 0.9299 0.074 Uiso 0.543(11) 1 calc R U P A 2
C915 C 0.508(2) 0.2765(11) 0.9537(13) 0.073(8) Uani 0.543(11) 1 d . U P A 2
H91L H 0.5683 0.2790 0.9612 0.109 Uiso 0.543(11) 1 calc R U P A 2
H91M H 0.4796 0.2833 0.9818 0.109 Uiso 0.543(11) 1 calc R U P A 2
H91N H 0.4943 0.2440 0.9427 0.109 Uiso 0.543(11) 1 calc R U P A 2
C916 C 0.2475(14) 0.3632(9) 0.8613(9) 0.054(6) Uani 0.543(11) 1 d . . P A 2
H91O H 0.2316 0.3663 0.8938 0.065 Uiso 0.543(11) 1 calc R U P A 2
H91P H 0.2273 0.3919 0.8436 0.065 Uiso 0.543(11) 1 calc R U P A 2
C917 C 0.2083(19) 0.3182(11) 0.8388(12) 0.074(9) Uani 0.543(11) 1 d . U P A 2
H91Q H 0.2286 0.2890 0.8558 0.089 Uiso 0.543(11) 1 calc R U P A 2
H91R H 0.2209 0.3155 0.8057 0.089 Uiso 0.543(11) 1 calc R U P A 2
C918 C 0.115(3) 0.3250(18) 0.8426(13) 0.084(9) Uani 0.543(11) 1 d . U P A 2
H91S H 0.0852 0.2973 0.8287 0.126 Uiso 0.543(11) 1 calc R U P A 2
H91T H 0.1044 0.3279 0.8756 0.126 Uiso 0.543(11) 1 calc R U P A 2
H91U H 0.0968 0.3542 0.8258 0.126 Uiso 0.543(11) 1 calc R U P A 2

loop_
_atom_site_aniso_label
_atom_site_aniso_U_11
_atom_site_aniso_U_22
_atom_site_aniso_U_33
_atom_site_aniso_U_23
_atom_site_aniso_U_13
_atom_site_aniso_U_12
Au1 0.0286(2) 0.0255(2) 0.0278(2) 0.00110(15) 0.00461(15) 0.00091(16)
Au2 0.0476(3) 0.0396(2) 0.0302(2) -0.00171(18) 0.00024(18) 0.0002(2)
Au3 0.0348(2) 0.0331(2) 0.0416(2) 0.00533(18) 0.01210(18) 0.00167(18)
Au4 0.0394(2) 0.0264(2) 0.0337(2) -0.00074(16) 0.01024(17) 0.00124(17)
Au5 0.0336(2) 0.0498(3) 0.0389(2) -0.00120(19) 0.00017(18) -0.0073(2)
Au6 0.0365(2) 0.0336(2) 0.0376(2) 0.00448(17) 0.00395(18) 0.00726(18)
Au7 0.0389(2) 0.0326(2) 0.0416(2) -0.00680(18) 0.00320(18) -0.00494(18)
Au8 0.0350(2) 0.0331(2) 0.0393(2) 0.00056(18) -0.00283(18) 0.00278(18)
Au9 0.0360(2) 0.0262(2) 0.0345(2) 0.00113(16) 0.00904(17) -0.00122(17)
Au10 0.0338(2) 0.0304(2) 0.0305(2) 0.00058(16) 0.00712(17) 0.00085(17)
Au11 0.0624(3) 0.0299(2) 0.0561(3) -0.0033(2) 0.0245(2) 0.0049(2)
Au12 0.0541(3) 0.0298(2) 0.0459(3) 0.00315(18) 0.0189(2) -0.0044(2)
Au13 0.0473(3) 0.0402(3) 0.0357(2) -0.00072(18) 0.01378(19) 0.0030(2)
Ga1 0.0415(7) 0.0291(6) 0.0391(6) 0.0072(5) 0.0086(5) 0.0010(5)
Ga2 0.0489(8) 0.0378(7) 0.0483(7) 0.0014(6) 0.0218(6) 0.0073(6)
Ga3 0.0444(7) 0.0265(6) 0.0365(6) 0.0001(5) 0.0080(5) -0.0016(5)
Ga4 0.0391(7) 0.0334(6) 0.0324(6) 0.0033(5) 0.0088(5) 0.0024(5)
Ga5 0.0380(7) 0.0346(7) 0.0426(7) -0.0018(5) 0.0085(5) 0.0062(5)
Cl11 0.0593(19) 0.0491(17) 0.0404(16) 0.0121(13) 0.0109(13) 0.0069(14)
Cl12 0.0540(18) 0.0364(16) 0.0608(19) 0.0016(13) 0.0063(14) -0.0051(13)
Cl21 0.084(2) 0.083(2) 0.0511(19) -0.0061(17) 0.0286(18) 0.008(2)
Cl22 0.053(2) 0.067(2) 0.112(3) 0.016(2) 0.029(2) 0.0152(17)
Cl31 0.059(2) 0.0476(18) 0.065(2) -0.0077(15) -0.0042(15) -0.0121(15)
Cl32 0.063(2) 0.0411(17) 0.0559(18) 0.0052(13) 0.0012(15) 0.0105(14)
Cl41 0.0581(19) 0.061(2) 0.0482(17) -0.0002(14) -0.0100(14) 0.0091(15)
Cl42 0.064(2) 0.0406(17) 0.0633(19) 0.0052(14) 0.0317(16) -0.0018(14)
Cl51 0.0399(18) 0.081(2) 0.088(3) -0.0196(19) 0.0069(17) 0.0007(16)
Cl52 0.064(2) 0.0426(17) 0.073(2) -0.0142(15) 0.0107(17) 0.0111(15)
P1 0.068(2) 0.0343(17) 0.056(2) 0.0031(14) 0.0254(17) -0.0083(15)
P2 0.0492(19) 0.058(2) 0.0503(19) 0.0173(15) 0.0096(15) 0.0229(16)
P3 0.066(2) 0.042(2) 0.096(3) -0.0229(19) 0.028(2) 0.0052(17)
P4 0.042(2) 0.074(3) 0.091(3) -0.027(2) 0.0165(19) -0.0157(18)
P5 0.0454(18) 0.0353(17) 0.0506(18) -0.0097(13) -0.0077(14) 0.0007(14)
P6 0.0396(18) 0.0421(18) 0.067(2) 0.0078(15) -0.0109(15) 0.0035(14)
P7 0.0396(17) 0.0435(18) 0.0545(19) 0.0057(14) 0.0172(14) -0.0019(14)
P8 0.059(2) 0.053(2) 0.0323(16) -0.0041(13) -0.0026(14) 0.0020(16)
P9 0.064(2) 0.063(2) 0.0433(18) -0.0086(15) 0.0225(16) 0.0014(17)
C101 0.117(13) 0.072(10) 0.053(9) 0.015(7) 0.021(8) -0.005(9)
C102 0.094(12) 0.072(11) 0.091(12) 0.000(9) 0.006(9) -0.012(9)
C103 0.089(12) 0.094(12) 0.088(12) 0.032(9) -0.008(9) 0.008(9)
C104 0.058(8) 0.027(6) 0.058(7) 0.007(5) 0.010(6) -0.006(5)
C105 0.057(8) 0.038(7) 0.083(9) 0.003(6) 0.017(7) -0.005(6)
C106 0.113(13) 0.034(8) 0.098(12) 0.001(7) 0.031(10) -0.014(8)
C107 0.074(10) 0.043(8) 0.101(12) 0.017(7) 0.017(9) -0.005(7)
C108 0.048(10) 0.083(12) 0.19(2) 0.039(12) 0.014(11) -0.007(8)
C109 0.085(15) 0.093(15) 0.36(4) 0.067(19) 0.028(19) 0.002(12)
C201 0.059(9) 0.043(8) 0.116(13) 0.050(8) 0.008(8) 0.017(6)
C202 0.108(14) 0.086(13) 0.109(15) 0.006(10) 0.017(11) -0.015(11)
C203 0.091(13) 0.086(13) 0.19(2) -0.002(13) 0.006(13) -0.037(11)
C204 0.044(7) 0.059(8) 0.049(7) 0.009(6) 0.009(6) 0.021(6)
C205 0.103(13) 0.111(14) 0.095(13) 0.005(10) 0.020(10) 0.033(11)
C206 0.079(13) 0.29(3) 0.126(17) 0.009(18) 0.021(12) 0.107(17)
C207 0.075(10) 0.072(10) 0.081(10) 0.017(8) 0.020(8) 0.014(8)
C208 0.086(11) 0.058(9) 0.098(12) 0.011(8) 0.033(9) -0.005(8)
C209 0.24(2) 0.094(13) 0.041(9) 0.003(8) 0.023(12) -0.060(14)
C301 0.073(10) 0.046(8) 0.101(12) -0.007(7) -0.002(8) 0.014(7)
C302 0.079(10) 0.041(8) 0.075(9) -0.006(7) 0.006(8) 0.005(7)
C303 0.173(18) 0.048(9) 0.086(12) 0.016(8) 0.004(11) -0.002(10)
C304 0.099(12) 0.064(10) 0.094(12) -0.029(8) 0.030(9) -0.016(9)
C305 0.157(19) 0.090(13) 0.125(16) -0.050(12) 0.050(14) -0.030(12)
C306 0.157(19) 0.130(17) 0.117(16) -0.061(13) 0.034(14) -0.053(14)
C307 0.077(12) 0.077(11) 0.071(10) -0.009(8) 0.008(9) 0.003(9)
C308 0.043(18) 0.07(2) 0.07(2) -0.002(16) -0.007(15) 0.004(15)
C309 0.050(15) 0.069(16) 0.093(18) -0.017(15) 0.007(14) 0.015(12)
C310 0.071(11) 0.066(11) 0.072(11) 0.002(9) 0.013(9) 0.001(9)
C311 0.097(14) 0.082(12) 0.079(12) -0.011(11) -0.003(12) 0.006(12)
C312 0.11(2) 0.14(2) 0.14(2) 0.013(18) 0.015(18) -0.002(16)
C401 0.069(11) 0.104(13) 0.155(18) -0.039(12) 0.011(11) -0.021(10)
C402 0.16(2) 0.131(19) 0.22(3) -0.054(18) 0.025(19) -0.078(17)
C403 0.15(2) 0.103(17) 0.37(4) -0.14(2) 0.01(2) -0.039(15)
C404 0.018(12) 0.039(14) 0.074(18) 0.011(13) 0.012(12) 0.003(11)
C405 0.027(19) 0.097(17) 0.13(4) 0.03(3) 0.015(18) -0.022(16)
C406 0.05(3) 0.12(4) 0.06(3) -0.02(3) 0.003(18) 0.00(3)
C407 0.045(10) 0.083(12) 0.070(12) -0.010(11) 0.005(11) 0.000(10)
C408 0.11(3) 0.07(2) 0.031(16) -0.012(15) 0.017(16) -0.03(2)
C409 0.037(13) 0.047(16) 0.067(15) -0.010(14) 0.012(12) 0.002(13)
C410 0.030(19) 0.097(17) 0.13(4) 0.02(3) 0.018(17) -0.024(15)
C411 0.11(3) 0.09(2) 0.10(3) 0.03(2) 0.01(2) -0.02(2)
C412 0.09(5) 0.13(4) 0.08(3) 0.01(2) 0.04(3) -0.02(5)
C413 0.052(8) 0.079(9) 0.071(10) -0.004(8) -0.002(8) -0.002(7)
C414 0.065(11) 0.070(12) 0.072(11) 0.009(9) 0.015(9) 0.003(9)
C415 0.082(18) 0.084(19) 0.093(18) -0.019(16) 0.005(14) 0.019(16)
C501 0.051(8) 0.055(8) 0.071(9) -0.004(7) -0.002(7) -0.005(6)
C502 0.070(10) 0.094(11) 0.071(10) 0.012(8) 0.001(8) -0.025(8)
C503 0.105(13) 0.156(17) 0.060(10) 0.033(10) 0.016(9) -0.009(12)
C504 0.072(9) 0.030(7) 0.076(9) -0.005(6) -0.011(7) -0.011(6)
C505 0.048(8) 0.071(10) 0.110(12) 0.007(8) 0.006(8) -0.022(7)
C506 0.091(12) 0.098(13) 0.116(14) 0.004(11) 0.009(10) -0.038(10)
C507 0.084(10) 0.071(9) 0.080(10) -0.020(7) -0.018(8) 0.038(8)
C508 0.157(16) 0.133(13) 0.159(17) -0.089(13) -0.048(14) 0.072(12)
C509 0.20(2) 0.155(16) 0.25(3) -0.101(18) -0.06(2) 0.100(17)
C601 0.042(7) 0.048(7) 0.065(8) 0.004(6) -0.001(6) -0.002(6)
C602 0.054(8) 0.069(9) 0.072(9) 0.025(7) -0.020(7) 0.004(7)
C603 0.091(11) 0.078(11) 0.090(11) 0.037(9) -0.006(9) 0.007(9)
C604 0.079(10) 0.075(10) 0.071(10) 0.012(8) -0.033(8) -0.009(8)
C605 0.105(12) 0.058(9) 0.068(10) -0.004(7) -0.017(8) 0.011(8)
C606 0.087(10) 0.051(8) 0.069(9) -0.002(7) -0.022(8) 0.005(7)
C607 0.071(10) 0.064(10) 0.110(13) 0.008(9) 0.013(9) -0.008(8)
C608 0.097(14) 0.142(17) 0.085(13) -0.024(12) -0.001(10) 0.010(12)
C609 0.106(14) 0.139(17) 0.105(14) -0.014(12) 0.021(11) 0.051(12)
C701 0.053(8) 0.063(8) 0.049(7) 0.007(6) 0.020(6) -0.004(6)
C702 0.074(10) 0.066(9) 0.065(9) 0.003(7) 0.022(7) 0.003(7)
C703 0.110(14) 0.149(17) 0.068(11) 0.003(10) 0.042(10) -0.003(12)
C704 0.045(7) 0.037(7) 0.072(8) 0.005(6) 0.017(6) -0.010(5)
C705 0.060(9) 0.057(9) 0.102(11) 0.012(8) 0.026(8) -0.010(7)
C706 0.099(12) 0.059(10) 0.114(13) 0.004(9) 0.022(10) -0.032(9)
C707 0.048(7) 0.054(8) 0.070(9) 0.002(6) 0.018(6) -0.006(6)
C708 0.055(9) 0.079(10) 0.073(10) 0.017(8) 0.014(7) -0.005(7)
C709 0.056(9) 0.111(13) 0.089(11) 0.016(9) 0.007(8) -0.022(9)
C801 0.073(9) 0.080(10) 0.036(7) -0.009(6) -0.012(6) -0.002(7)
C802 0.063(10) 0.134(15) 0.082(11) -0.014(10) -0.026(8) 0.017(10)
C803 0.065(11) 0.178(19) 0.083(12) -0.037(12) -0.022(9) 0.005(11)
C804 0.062(8) 0.060(8) 0.052(8) 0.003(6) -0.004(6) 0.002(7)
C805 0.088(11) 0.080(10) 0.059(9) 0.003(7) 0.002(8) 0.000(8)
C806 0.109(14) 0.108(14) 0.086(12) 0.026(10) 0.031(10) -0.015(11)
C807 0.082(10) 0.061(9) 0.047(7) -0.014(6) 0.001(7) 0.004(7)
C808 0.160(16) 0.063(10) 0.046(8) -0.002(7) 0.015(9) -0.019(10)
C809 0.176(19) 0.043(9) 0.112(14) -0.006(9) 0.002(13) -0.013(10)
C901 0.086(13) 0.085(13) 0.082(13) -0.001(9) 0.018(9) -0.002(9)
C902 0.109(17) 0.100(16) 0.101(16) -0.011(10) 0.008(10) 0.010(10)
C903 0.12(2) 0.096(19) 0.090(19) -0.013(15) 0.015(16) -0.007(16)
C904 0.051(15) 0.09(2) 0.060(13) -0.011(14) 0.005(11) -0.005(12)
C905 0.066(10) 0.070(10) 0.064(9) -0.002(8) 0.011(8) 0.001(8)
C906 0.062(13) 0.070(17) 0.079(14) 0.011(14) 0.002(11) 0.004(14)
C907 0.103(17) 0.106(17) 0.098(17) -0.004(10) 0.010(10) 0.004(10)
C908 0.075(13) 0.079(14) 0.078(13) 0.004(9) 0.009(9) -0.001(9)
C909 0.073(13) 0.091(14) 0.09(2) -0.002(16) 0.013(16) -0.005(12)
C910 0.070(11) 0.073(11) 0.066(10) -0.011(8) 0.008(8) -0.002(8)
C911 0.097(13) 0.090(13) 0.098(13) -0.016(9) 0.003(9) -0.009(9)
C912 0.16(2) 0.13(2) 0.15(2) -0.021(17) 0.015(17) 0.014(17)
C913 0.038(14) 0.070(18) 0.049(12) -0.012(12) 0.005(10) -0.015(11)
C914 0.057(9) 0.068(9) 0.060(8) -0.001(7) 0.012(7) -0.002(7)
C915 0.057(12) 0.076(17) 0.082(13) 0.011(14) -0.006(11) 0.011(14)
C916 0.048(14) 0.058(17) 0.059(15) 0.008(13) 0.020(12) 0.011(13)
C917 0.072(12) 0.073(12) 0.078(12) 0.003(9) 0.012(9) 0.004(9)
C918 0.070(12) 0.092(13) 0.090(18) 0.015(15) 0.013(15) -0.008(11)

loop_
_atom_type_symbol
_atom_type_description
_atom_type_scat_dispersion_real
_atom_type_scat_dispersion_imag
_atom_type_scat_source
C C 0.0033 0.0016 'International Tables Vol C Tables 4.2.6.8 and 6.1.1.4'
H H 0.0000 0.0000 'International Tables Vol C Tables 4.2.6.8 and 6.1.1.4'
Au Au -2.0133 8.8022 'International Tables Vol C Tables 4.2.6.8 and 6.1.1.4'
Cl Cl 0.1484 0.1585 'International Tables Vol C Tables 4.2.6.8 and 6.1.1.4'
Ga Ga 0.2307 1.6083 'International Tables Vol C Tables 4.2.6.8 and 6.1.1.4'
P P 0.1023 0.0942 'International Tables Vol C Tables 4.2.6.8 and 6.1.1.4'

loop_
_exptl_crystal_face_index_h
_exptl_crystal_face_index_k
_exptl_crystal_face_index_l
_exptl_crystal_face_perp_dist
-1.00 0.00 -1.00 0.0200
1.00 0.00 1.00 0.0030
0.00 1.00 0.00 0.0380
0.00 -1.00 0.00 0.0430
-1.00 1.00 1.00 0.0350
1.00 -1.00 -1.00 0.0250
-1.00 -1.00 1.00 0.0340
0.00 1.00 1.00 0.0300
1.00 1.00 -1.00 0.0270

loop_
_geom_angle_atom_site_label_1
_geom_angle_atom_site_label_2
_geom_angle_atom_site_label_3
_geom_angle
_geom_angle_site_symmetry_1
_geom_angle_site_symmetry_3
_geom_angle_publ_flag
Au2 Au1 Au3 69.638(15) . . ?
Au2 Au1 Au4 62.821(14) . . ?
Au2 Au1 Au5 64.055(15) . . ?
Au2 Au1 Au6 95.223(17) . . ?
Au2 Au1 Au7 161.054(19) . . ?
Au2 Au1 Au8 124.428(18) . . ?
Au2 Au1 Au9 99.575(17) . . ?
Au2 Au1 Au10 127.812(18) . . ?
Au3 Au1 Au4 60.290(13) . . ?
Au3 Au1 Au6 126.123(17) . . ?
Au3 Au1 Au9 117.556(17) . . ?
Au3 Au1 Au10 162.511(19) . . ?
Au5 Au1 Au3 133.220(19) . . ?
Au5 Au1 Au4 91.929(16) . . ?
Au5 Au1 Au6 66.051(15) . . ?
Au5 Au1 Au9 65.947(15) . . ?
Au5 Au1 Au10 63.965(14) . . ?
Au6 Au1 Au4 154.847(19) . . ?
Au6 Au1 Au10 59.272(13) . . ?
Au7 Au1 Au3 100.310(17) . . ?
Au7 Au1 Au4 127.185(18) . . ?
Au7 Au1 Au5 125.945(18) . . ?
Au7 Au1 Au6 77.505(16) . . ?
Au7 Au1 Au8 63.149(15) . . ?
Au7 Au1 Au9 99.334(17) . . ?
Au7 Au1 Au10 63.375(14) . . ?
Au8 Au1 Au3 71.065(15) . . ?
Au8 Au1 Au4 64.067(14) . . ?
Au8 Au1 Au5 132.725(19) . . ?
Au8 Au1 Au6 139.987(19) . . ?
Au8 Au1 Au9 66.783(15) . . ?
Au8 Au1 Au10 94.657(16) . . ?
Au9 Au1 Au4 60.625(13) . . ?
Au9 Au1 Au6 115.843(17) . . ?
Au9 Au1 Au10 62.652(13) . . ?
Au10 Au1 Au4 123.270(16) . . ?
Ga1 Au1 Au2 79.33(3) . . ?
Ga1 Au1 Au3 64.14(3) . . ?
Ga1 Au1 Au4 120.32(3) . . ?
Ga1 Au1 Au5 111.67(3) . . ?
Ga1 Au1 Au6 62.27(3) . . ?
Ga1 Au1 Au7 81.82(3) . . ?
Ga1 Au1 Au8 115.60(3) . . ?
Ga1 Au1 Au9 177.60(3) . . ?
Ga1 Au1 Au10 116.32(3) . . ?
Au1 Au2 Au3 56.386(13) . . ?
Au1 Au2 Au4 61.715(14) . . ?
Au1 Au2 Au5 58.945(14) . . ?
Au4 Au2 Au3 56.056(13) . . ?
Au5 Au2 Au3 115.009(17) . . ?
Au5 Au2 Au4 88.611(16) . . ?
P8 Au2 Au1 173.66(8) . . ?
P8 Au2 Au3 126.18(8) . . ?
P8 Au2 Au4 124.62(8) . . ?
P8 Au2 Au5 118.81(8) . . ?
Au1 Au3 Au2 53.976(13) . . ?
Au1 Au3 Au4 61.703(13) . . ?
Au1 Au3 Au8 53.696(12) . . ?
Au1 Au3 Ga1 53.23(2) . . ?
Au2 Au3 Au8 98.646(15) . . ?
Au4 Au3 Au2 58.167(14) . . ?
Au4 Au3 Au8 58.703(13) . . ?
Ga1 Au3 Au2 67.81(3) . . ?
Ga1 Au3 Au4 111.52(3) . . ?
Ga1 Au3 Au8 94.62(3) . . ?
Ga2 Au3 Au1 114.42(3) . . ?
Ga2 Au3 Au2 81.95(3) . . ?
Ga2 Au3 Au4 53.76(3) . . ?
Ga2 Au3 Au8 97.65(3) . . ?
Ga2 Au3 Ga1 148.74(4) . . ?
P7 Au3 Au1 148.38(8) . . ?
P7 Au3 Au2 138.94(8) . . ?
P7 Au3 Au4 147.88(8) . . ?
P7 Au3 Au8 121.97(8) . . ?
P7 Au3 Ga1 100.55(8) . . ?
P7 Au3 Ga2 97.08(8) . . ?
Au1 Au4 Au2 55.464(13) . . ?
Au1 Au4 Au8 55.373(13) . . ?
Au2 Au4 Au8 109.035(16) . . ?
Au3 Au4 Au1 58.008(13) . . ?
Au3 Au4 Au2 65.777(15) . . ?
Au3 Au4 Au8 66.589(14) . . ?
Au3 Au4 Au9 112.893(17) . . ?
Au9 Au4 Au1 57.942(13) . . ?
Au9 Au4 Au2 92.905(16) . . ?
Au9 Au4 Au8 62.515(14) . . ?
Au11 Au4 Au1 176.28(2) . . ?
Au11 Au4 Au2 121.13(2) . . ?
Au11 Au4 Au3 122.879(19) . . ?
Au11 Au4 Au8 128.31(2) . . ?
Au11 Au4 Au9 122.387(18) . . ?
Ga2 Au4 Au1 116.60(3) . . ?
Ga2 Au4 Au2 89.44(3) . . ?
Ga2 Au4 Au3 59.68(3) . . ?
Ga2 Au4 Au8 107.79(3) . . ?
Ga2 Au4 Au9 170.25(4) . . ?
Ga2 Au4 Au11 63.66(3) . . ?
Ga2 Au4 Ga3 130.76(4) . . ?
Ga3 Au4 Au1 112.65(3) . . ?
Ga3 Au4 Au2 119.29(3) . . ?
Ga3 Au4 Au3 165.96(3) . . ?
Ga3 Au4 Au8 99.63(3) . . ?
Ga3 Au4 Au9 55.44(3) . . ?
Ga3 Au4 Au11 67.20(3) . . ?
Au1 Au5 Au2 57.000(14) . . ?
Au1 Au5 Au6 58.226(13) . . ?
Au1 Au5 Au9 57.462(13) . . ?
Au1 Au5 Au10 59.395(13) . . ?
Au2 Au5 Au6 86.919(16) . . ?
Au2 Au5 Au9 90.219(16) . . ?
Au2 Au5 Au10 116.231(18) . . ?
Au9 Au5 Au6 103.486(16) . . ?
Au10 Au5 Au6 55.624(13) . . ?
Au10 Au5 Au9 58.542(13) . . ?
P4 Au5 Au1 172.27(11) . . ?
P4 Au5 Au2 125.97(10) . . ?
P4 Au5 Au6 127.15(10) . . ?
P4 Au5 Au9 114.81(11) . . ?
P4 Au5 Au10 117.68(10) . . ?
Au1 Au6 Au5 55.724(13) . . ?
Au10 Au6 Au1 60.447(13) . . ?
Au10 Au6 Au5 60.685(14) . . ?
Ga1 Au6 Au1 53.03(2) . . ?
Ga1 Au6 Au5 96.71(3) . . ?
Ga1 Au6 Au10 108.99(3) . . ?
Ga5 Au6 Au1 114.07(3) . . ?
Ga5 Au6 Au5 90.60(3) . . ?
Ga5 Au6 Au10 53.62(3) . . ?
Ga5 Au6 Ga1 153.75(4) . . ?
P2 Au6 Au1 145.13(8) . . ?
P2 Au6 Au5 127.77(9) . . ?
P2 Au6 Au10 154.40(8) . . ?
P2 Au6 Ga1 94.57(8) . . ?
P2 Au6 Ga5 100.79(8) . . ?
Au1 Au7 Au8 58.621(14) . . ?
Au1 Au7 Au10 60.420(13) . . ?
Au8 Au7 Au10 90.400(16) . . ?
P5 Au7 Au1 167.02(8) . . ?
P5 Au7 Au8 133.49(8) . . ?
P5 Au7 Au10 118.43(8) . . ?
Au1 Au8 Au3 55.239(13) . . ?
Au1 Au8 Au4 60.560(14) . . ?
Au1 Au8 Au7 58.230(14) . . ?
Au1 Au8 Au9 57.524(13) . . ?
Au4 Au8 Au3 54.709(13) . . ?
Au4 Au8 Au9 56.859(13) . . ?
Au7 Au8 Au3 88.237(15) . . ?
Au7 Au8 Au4 118.764(18) . . ?
Au7 Au8 Au9 90.855(16) . . ?
Au9 Au8 Au3 99.478(15) . . ?
P6 Au8 Au1 169.48(8) . . ?
P6 Au8 Au3 129.53(9) . . ?
P6 Au8 Au4 113.08(8) . . ?
P6 Au8 Au7 127.65(9) . . ?
P6 Au8 Au9 112.18(8) . . ?
Au1 Au9 Au4 61.432(13) . . ?
Au1 Au9 Au5 56.591(13) . . ?
Au1 Au9 Au8 55.693(13) . . ?
Au1 Au9 Au10 59.624(13) . . ?
Au4 Au9 Au5 87.243(15) . . ?
Au4 Au9 Au8 60.626(14) . . ?
Au4 Au9 Au10 121.048(16) . . ?
Au5 Au9 Au8 112.282(16) . . ?
Au10 Au9 Au5 59.875(14) . . ?
Au10 Au9 Au8 86.787(15) . . ?
Au12 Au9 Au1 176.63(2) . . ?
Au12 Au9 Au4 120.533(18) . . ?
Au12 Au9 Au5 120.220(19) . . ?
Au12 Au9 Au8 127.494(19) . . ?
Au12 Au9 Au10 118.292(18) . . ?
Ga3 Au9 Au1 116.82(3) . . ?
Ga3 Au9 Au4 56.17(3) . . ?
Ga3 Au9 Au5 110.06(3) . . ?
Ga3 Au9 Au8 98.75(3) . . ?
Ga3 Au9 Au10 169.89(3) . . ?
Ga3 Au9 Au12 64.73(3) . . ?
Ga4 Au9 Au1 110.98(3) . . ?
Ga4 Au9 Au4 161.55(3) . . ?
Ga4 Au9 Au5 102.55(3) . . ?
Ga4 Au9 Au8 101.00(3) . . ?
Ga4 Au9 Au10 54.69(3) . . ?
Ga4 Au9 Au12 68.03(3) . . ?
Ga4 Au9 Ga3 131.46(4) . . ?
Au1 Au10 Au5 56.640(13) . . ?
Au1 Au10 Au7 56.205(13) . . ?
Au1 Au10 Au9 57.724(12) . . ?
Au6 Au10 Au1 60.281(13) . . ?
Au6 Au10 Au5 63.691(15) . . ?
Au6 Au10 Au7 74.699(15) . . ?
Au6 Au10 Au9 112.347(17) . . ?
Au7 Au10 Au5 111.799(16) . . ?
Au7 Au10 Au9 91.643(15) . . ?
Au9 Au10 Au5 61.584(14) . . ?
Au13 Au10 Au1 162.78(2) . . ?
Au13 Au10 Au5 139.80(2) . . ?
Au13 Au10 Au6 126.721(19) . . ?
Au13 Au10 Au7 108.300(18) . . ?
Au13 Au10 Au9 120.558(18) . . ?
Ga4 Au10 Au1 109.27(3) . . ?
Ga4 Au10 Au5 104.01(3) . . ?
Ga4 Au10 Au6 166.62(3) . . ?
Ga4 Au10 Au7 107.23(3) . . ?
Ga4 Au10 Au9 54.77(3) . . ?
Ga4 Au10 Au13 65.82(3) . . ?
Ga5 Au10 Au1 121.20(3) . . ?
Ga5 Au10 Au5 96.91(3) . . ?
Ga5 Au10 Au6 60.92(3) . . ?
Ga5 Au10 Au7 107.24(3) . . ?
Ga5 Au10 Au9 156.00(3) . . ?
Ga5 Au10 Au13 68.08(3) . . ?
Ga5 Au10 Ga4 128.81(4) . . ?
Au4 Au11 Ga2 55.39(3) . . ?
Au4 Au11 Ga3 54.76(2) . . ?
Ga2 Au11 Ga3 110.07(3) . . ?
P3 Au11 Au4 175.02(10) . . ?
P3 Au11 Ga2 119.86(10) . . ?
P3 Au11 Ga3 130.06(10) . . ?
Au9 Au12 Ga3 55.67(2) . . ?
Au9 Au12 Ga4 54.12(2) . . ?
Ga3 Au12 Ga4 108.98(3) . . ?
P1 Au12 Au9 177.15(8) . . ?
P1 Au12 Ga3 122.03(8) . . ?
P1 Au12 Ga4 128.44(8) . . ?
Au10 Au13 Ga4 55.08(2) . . ?
Au10 Au13 Ga5 53.25(2) . . ?
Ga4 Au13 Ga5 105.23(3) . . ?
P9 Au13 Au10 179.24(9) . . ?
P9 Au13 Ga4 125.45(9) . . ?
P9 Au13 Ga5 126.48(9) . . ?
Au1 Ga1 Au3 62.63(3) . . ?
Au1 Ga1 Au6 64.69(3) . . ?
Au6 Ga1 Au3 127.03(4) . . ?
Cl11 Ga1 Au1 134.04(9) . . ?
Cl11 Ga1 Au3 95.90(8) . . ?
Cl11 Ga1 Au6 117.04(9) . . ?
Cl11 Ga1 Cl12 99.22(11) . . ?
Cl12 Ga1 Au1 126.45(9) . . ?
Cl12 Ga1 Au3 115.12(9) . . ?
Cl12 Ga1 Au6 99.95(8) . . ?
Au3 Ga2 Au11 127.02(4) . . ?
Au4 Ga2 Au3 66.56(3) . . ?
Au4 Ga2 Au11 60.95(3) . . ?
Cl21 Ga2 Au3 115.66(10) . . ?
Cl21 Ga2 Au4 126.49(11) . . ?
Cl21 Ga2 Au11 101.09(10) . . ?
Cl21 Ga2 Cl22 98.53(14) . . ?
Cl22 Ga2 Au3 109.70(11) . . ?
Cl22 Ga2 Au4 132.65(12) . . ?
Cl22 Ga2 Au11 100.42(10) . . ?
Au4 Ga3 Au11 58.04(3) . . ?
Au4 Ga3 Au12 127.55(4) . . ?
Au9 Ga3 Au4 68.39(3) . . ?
Au9 Ga3 Au11 126.17(4) . . ?
Au9 Ga3 Au12 59.59(3) . . ?
Au12 Ga3 Au11 167.78(5) . . ?
Cl31 Ga3 Au4 120.50(9) . . ?
Cl31 Ga3 Au9 117.33(9) . . ?
Cl31 Ga3 Au11 95.09(9) . . ?
Cl31 Ga3 Au12 90.34(9) . . ?
Cl31 Ga3 Cl32 101.10(12) . . ?
Cl32 Ga3 Au4 120.65(9) . . ?
Cl32 Ga3 Au9 128.25(9) . . ?
Cl32 Ga3 Au11 79.51(8) . . ?
Cl32 Ga3 Au12 88.72(8) . . ?
Au9 Ga4 Au12 57.85(3) . . ?
Au9 Ga4 Au13 129.59(4) . . ?
Au10 Ga4 Au9 70.54(3) . . ?
Au10 Ga4 Au12 123.43(4) . . ?
Au10 Ga4 Au13 59.10(3) . . ?
Au13 Ga4 Au12 157.20(5) . . ?
Cl41 Ga4 Au9 110.09(9) . . ?
Cl41 Ga4 Au10 120.10(9) . . ?
Cl41 Ga4 Au12 99.14(9) . . ?
Cl41 Ga4 Au13 97.23(9) . . ?
Cl41 Ga4 Cl42 101.56(13) . . ?
Cl42 Ga4 Au9 128.01(9) . . ?
Cl42 Ga4 Au10 125.41(9) . . ?
Cl42 Ga4 Au12 77.58(8) . . ?
Cl42 Ga4 Au13 83.68(8) . . ?
Au6 Ga5 Au13 122.08(4) . . ?
Au10 Ga5 Au6 65.46(3) . . ?
Au10 Ga5 Au13 58.68(3) . . ?
Cl51 Ga5 Au6 115.56(10) . . ?
Cl51 Ga5 Au10 119.56(10) . . ?
Cl51 Ga5 Au13 104.36(11) . . ?
Cl51 Ga5 Cl52 98.83(13) . . ?
Cl52 Ga5 Au6 115.92(10) . . ?
Cl52 Ga5 Au10 137.31(10) . . ?
Cl52 Ga5 Au13 96.16(9) . . ?
C101 P1 Au12 111.5(5) . . ?
C104 P1 Au12 114.5(4) . . ?
C104 P1 C101 104.1(6) . . ?
C107 P1 Au12 114.2(4) . . ?
C107 P1 C101 105.4(7) . . ?
C107 P1 C104 106.2(6) . . ?
C201 P2 Au6 114.4(4) . . ?
C204 P2 Au6 111.2(4) . . ?
C204 P2 C201 104.3(6) . . ?
C207 P2 Au6 120.1(5) . . ?
C207 P2 C201 99.8(7) . . ?
C207 P2 C204 105.4(6) . . ?
C301 P3 Au11 112.9(5) . . ?
C301 P3 C310 92.4(9) . . ?
C304 P3 Au11 113.8(5) . . ?
C304 P3 C301 107.1(7) . . ?
C304 P3 C310 117.3(10) . . ?
C307 P3 Au11 113.8(13) . . ?
C307 P3 C301 113.6(15) . . ?
C307 P3 C304 94.2(14) . . ?
C310 P3 Au11 111.4(9) . . ?
C401 P4 Au5 110.7(5) . . ?
C401 P4 C407 93.3(11) . . ?
C401 P4 C410 104.9(19) . . ?
C404 P4 Au5 124.1(9) . . ?
C404 P4 C401 112.8(10) . . ?
C404 P4 C407 95.9(12) . . ?
C407 P4 Au5 114.8(10) . . ?
C410 P4 Au5 99.5(11) . . ?
C413 P4 Au5 121.6(9) . . ?
C413 P4 C401 115.1(11) . . ?
C413 P4 C410 101.6(18) . . ?
C501 P5 Au7 116.8(4) . . ?
C501 P5 C504 104.9(6) . . ?
C504 P5 Au7 112.4(4) . . ?
C507 P5 Au7 112.8(5) . . ?
C507 P5 C501 104.7(6) . . ?
C507 P5 C504 104.0(7) . . ?
C601 P6 Au8 111.9(4) . . ?
C601 P6 C604 101.6(6) . . ?
C604 P6 Au8 112.6(4) . . ?
C607 P6 Au8 121.3(5) . . ?
C607 P6 C601 106.8(6) . . ?
C607 P6 C604 100.4(7) . . ?
C701 P7 Au3 115.0(4) . . ?
C701 P7 C707 104.4(6) . . ?
C704 P7 Au3 117.4(4) . . ?
C704 P7 C701 103.8(6) . . ?
C704 P7 C707 103.7(6) . . ?
C707 P7 Au3 111.1(4) . . ?
C801 P8 Au2 109.4(4) . . ?
C801 P8 C804 107.5(6) . . ?
C804 P8 Au2 113.9(4) . . ?
C807 P8 Au2 115.1(4) . . ?
C807 P8 C801 104.9(6) . . ?
C807 P8 C804 105.5(6) . . ?
C901 P9 Au13 113.6(12) . . ?
C904 P9 Au13 119.9(11) . . ?
C904 P9 C901 105.3(17) . . ?
C904 P9 C907 103.4(18) . . ?
C907 P9 Au13 109.8(15) . . ?
C907 P9 C901 103.2(19) . . ?
C910 P9 Au13 118.5(9) . . ?
C910 P9 C913 102.1(11) . . ?
C910 P9 C916 105.4(12) . . ?
C913 P9 Au13 112.3(8) . . ?
C916 P9 Au13 113.4(8) . . ?
C916 P9 C913 103.6(11) . . ?
P1 C101 H10A 108.2 . . ?
P1 C101 H10B 108.2 . . ?
H10A C101 H10B 107.3 . . ?
C102 C101 P1 116.4(11) . . ?
C102 C101 H10A 108.2 . . ?
C102 C101 H10B 108.2 . . ?
C101 C102 H10C 108.6 . . ?
C101 C102 H10D 108.6 . . ?
C101 C102 C103 114.8(13) . . ?
H10C C102 H10D 107.5 . . ?
C103 C102 H10C 108.6 . . ?
C103 C102 H10D 108.6 . . ?
C102 C103 H10E 109.5 . . ?
C102 C103 H10F 109.5 . . ?
C102 C103 H10G 109.5 . . ?
H10E C103 H10F 109.5 . . ?
H10E C103 H10G 109.5 . . ?
H10F C103 H10G 109.5 . . ?
P1 C104 H10H 108.0 . . ?
P1 C104 H10I 108.0 . . ?
H10H C104 H10I 107.2 . . ?
C105 C104 P1 117.3(8) . . ?
C105 C104 H10H 108.0 . . ?
C105 C104 H10I 108.0 . . ?
C104 C105 H10J 109.1 . . ?
C104 C105 H10K 109.1 . . ?
H10J C105 H10K 107.8 . . ?
C106 C105 C104 112.6(10) . . ?
C106 C105 H10J 109.1 . . ?
C106 C105 H10K 109.1 . . ?
C105 C106 H10L 109.5 . . ?
C105 C106 H10M 109.5 . . ?
C105 C106 H10N 109.5 . . ?
H10L C106 H10M 109.5 . . ?
H10L C106 H10N 109.5 . . ?
H10M C106 H10N 109.5 . . ?
P1 C107 H10O 109.0 . . ?
P1 C107 H10P 109.0 . . ?
H10O C107 H10P 107.8 . . ?
C108 C107 P1 112.9(11) . . ?
C108 C107 H10O 109.0 . . ?
C108 C107 H10P 109.0 . . ?
C107 C108 H10Q 108.6 . . ?
C107 C108 H10R 108.6 . . ?
C107 C108 C109 114.5(18) . . ?
H10Q C108 H10R 107.6 . . ?
C109 C108 H10Q 108.6 . . ?
C109 C108 H10R 108.6 . . ?
C108 C109 H10S 109.5 . . ?
C108 C109 H10T 109.5 . . ?
C108 C109 H10U 109.5 . . ?
H10S C109 H10T 109.5 . . ?
H10S C109 H10U 109.5 . . ?
H10T C109 H10U 109.5 . . ?
P2 C201 H20K 108.3 . . ?
P2 C201 H20L 108.3 . . ?
H20K C201 H20L 107.4 . . ?
C202 C201 P2 115.9(10) . . ?
C202 C201 H20K 108.3 . . ?
C202 C201 H20L 108.3 . . ?
C201 C202 H20M 109.0 . . ?
C201 C202 H20N 109.0 . . ?
C201 C202 C203 112.7(15) . . ?
H20M C202 H20N 107.8 . . ?
C203 C202 H20M 109.0 . . ?
C203 C202 H20N 109.0 . . ?
C202 C203 H20A 109.5 . . ?
C202 C203 H20B 109.5 . . ?
C202 C203 H20C 109.5 . . ?
H20A C203 H20B 109.5 . . ?
H20A C203 H20C 109.5 . . ?
H20B C203 H20C 109.5 . . ?
P2 C204 H20O 108.0 . . ?
P2 C204 H20P 108.0 . . ?
H20O C204 H20P 107.2 . . ?
C205 C204 P2 117.4(9) . . ?
C205 C204 H20O 108.0 . . ?
C205 C204 H20P 108.0 . . ?
C204 C205 H20Q 110.4 . . ?
C204 C205 H20R 110.4 . . ?
C204 C205 C206 106.8(14) . . ?
H20Q C205 H20R 108.6 . . ?
C206 C205 H20Q 110.4 . . ?
C206 C205 H20R 110.4 . . ?
C205 C206 H20S 109.5 . . ?
C205 C206 H20T 109.5 . . ?
C205 C206 H20U 109.5 . . ?
H20S C206 H20T 109.5 . . ?
H20S C206 H20U 109.5 . . ?
H20T C206 H20U 109.5 . . ?
P2 C207 H20D 109.2 . . ?
P2 C207 H20E 109.2 . . ?
H20D C207 H20E 107.9 . . ?
C208 C207 P2 111.9(10) . . ?
C208 C207 H20D 109.2 . . ?
C208 C207 H20E 109.2 . . ?
C207 C208 H20F 109.4 . . ?
C207 C208 H20G 109.4 . . ?
C207 C208 C209 111.2(11) . . ?
H20F C208 H20G 108.0 . . ?
C209 C208 H20F 109.4 . . ?
C209 C208 H20G 109.4 . . ?
C208 C209 H20H 109.5 . . ?
C208 C209 H20I 109.5 . . ?
C208 C209 H20J 109.5 . . ?
H20H C209 H20I 109.5 . . ?
H20H C209 H20J 109.5 . . ?
H20I C209 H20J 109.5 . . ?
P3 C301 H30A 109.0 . . ?
P3 C301 H30B 109.0 . . ?
H30A C301 H30B 107.8 . . ?
C302 C301 P3 113.0(9) . . ?
C302 C301 H30A 109.0 . . ?
C302 C301 H30B 109.0 . . ?
C301 C302 H30C 109.2 . . ?
C301 C302 H30D 109.2 . . ?
C301 C302 C303 112.2(12) . . ?
H30C C302 H30D 107.9 . . ?
C303 C302 H30C 109.2 . . ?
C303 C302 H30D 109.2 . . ?
C302 C303 H30E 109.5 . . ?
C302 C303 H30F 109.5 . . ?
C302 C303 H30G 109.5 . . ?
H30E C303 H30F 109.5 . . ?
H30E C303 H30G 109.5 . . ?
H30F C303 H30G 109.5 . . ?
P3 C304 H30H 107.9 . . ?
P3 C304 H30I 107.9 . . ?
H30H C304 H30I 107.2 . . ?
C305 C304 P3 117.5(13) . . ?
C305 C304 H30H 107.9 . . ?
C305 C304 H30I 107.9 . . ?
C304 C305 H30J 109.3 . . ?
C304 C305 H30K 109.3 . . ?
H30J C305 H30K 108.0 . . ?
C306 C305 C304 111.6(17) . . ?
C306 C305 H30J 109.3 . . ?
C306 C305 H30K 109.3 . . ?
C305 C306 H30L 109.5 . . ?
C305 C306 H30M 109.5 . . ?
C305 C306 H30N 109.5 . . ?
H30L C306 H30M 109.5 . . ?
H30L C306 H30N 109.5 . . ?
H30M C306 H30N 109.5 . . ?
P3 C307 H30O 109.0 . . ?
P3 C307 H30P 109.0 . . ?
H30O C307 H30P 107.8 . . ?
C308 C307 P3 113(2) . . ?
C308 C307 H30O 109.0 . . ?
C308 C307 H30P 109.0 . . ?
C307 C308 H30Q 108.6 . . ?
C307 C308 H30R 108.6 . . ?
H30Q C308 H30R 107.6 . . ?
C309 C308 C307 115(3) . . ?
C309 C308 H30Q 108.6 . . ?
C309 C308 H30R 108.6 . . ?
C308 C309 H30S 109.5 . . ?
C308 C309 H30T 109.5 . . ?
C308 C309 H30U 109.5 . . ?
H30S C309 H30T 109.5 . . ?
H30S C309 H30U 109.5 . . ?
H30T C309 H30U 109.5 . . ?
P3 C310 H31A 111.2 . . ?
P3 C310 H31B 111.2 . . ?
H31A C310 H31B 109.1 . . ?
C311 C310 P3 103(3) . . ?
C311 C310 H31A 111.2 . . ?
C311 C310 H31B 111.2 . . ?
C310 C311 H31C 110.5 . . ?
C310 C311 H31D 110.5 . . ?
C310 C311 C312 106(3) . . ?
H31C C311 H31D 108.6 . . ?
C312 C311 H31C 110.5 . . ?
C312 C311 H31D 110.5 . . ?
C311 C312 H31E 109.5 . . ?
C311 C312 H31F 109.5 . . ?
C311 C312 H31G 109.5 . . ?
H31E C312 H31F 109.5 . . ?
H31E C312 H31G 109.5 . . ?
H31F C312 H31G 109.5 . . ?
P4 C401 H40A 106.5 . . ?
P4 C401 H40B 106.5 . . ?
H40A C401 H40B 106.5 . . ?
C402 C401 P4 123.5(9) . . ?
C402 C401 H40A 106.5 . . ?
C402 C401 H40B 106.5 . . ?
C401 C402 H40C 109.2 . . ?
C401 C402 H40D 109.2 . . ?
H40C C402 H40D 107.9 . . ?
C403 C402 C401 112.1 . . ?
C403 C402 H40C 109.2 . . ?
C403 C402 H40D 109.2 . . ?
C402 C403 H40E 109.5 . . ?
C402 C403 H40F 109.5 . . ?
C402 C403 H40G 109.5 . . ?
H40E C403 H40F 109.5 . . ?
H40E C403 H40G 109.5 . . ?
H40F C403 H40G 109.5 . . ?
P4 C404 H40H 109.7 . . ?
P4 C404 H40I 109.7 . . ?
H40H C404 H40I 108.2 . . ?
C405 C404 P4 110(2) . . ?
C405 C404 H40H 109.7 . . ?
C405 C404 H40I 109.7 . . ?
C404 C405 H40J 108.4 . . ?
C404 C405 H40K 108.4 . . ?
C404 C405 C406 115(5) . . ?
H40J C405 H40K 107.5 . . ?
C406 C405 H40J 108.4 . . ?
C406 C405 H40K 108.4 . . ?
C405 C406 H40L 109.5 . . ?
C405 C406 H40M 109.5 . . ?
C405 C406 H40N 109.5 . . ?
H40L C406 H40M 109.5 . . ?
H40L C406 H40N 109.5 . . ?
H40M C406 H40N 109.5 . . ?
P4 C407 H40O 109.8 . . ?
P4 C407 H40P 109.8 . . ?
H40O C407 H40P 108.2 . . ?
C408 C407 P4 109.6(19) . . ?
C408 C407 H40O 109.8 . . ?
C408 C407 H40P 109.8 . . ?
C407 C408 H40Q 108.4 . . ?
C407 C408 H40R 108.4 . . ?
H40Q C408 H40R 107.4 . . ?
C409 C408 C407 116(3) . . ?
C409 C408 H40Q 108.4 . . ?
C409 C408 H40R 108.4 . . ?
C408 C409 H40S 109.5 . . ?
C408 C409 H40T 109.5 . . ?
C408 C409 H40U 109.5 . . ?
H40S C409 H40T 109.5 . . ?
H40S C409 H40U 109.5 . . ?
H40T C409 H40U 109.5 . . ?
P4 C410 H41A 108.9 . . ?
P4 C410 H41B 108.9 . . ?
H41A C410 H41B 107.7 . . ?
C411 C410 P4 113(3) . . ?
C411 C410 H41A 108.9 . . ?
C411 C410 H41B 108.9 . . ?
C410 C411 H41C 109.2 . . ?
C410 C411 H41D 109.2 . . ?
H41C C411 H41D 107.9 . . ?
C412 C411 C410 112.2 . . ?
C412 C411 H41C 109.2 . . ?
C412 C411 H41D 109.2 . . ?
C411 C412 H41E 109.5 . . ?
C411 C412 H41F 109.5 . . ?
C411 C412 H41G 109.5 . . ?
H41E C412 H41F 109.5 . . ?
H41E C412 H41G 109.5 . . ?
H41F C412 H41G 109.5 . . ?
P4 C413 H41H 108.9 . . ?
P4 C413 H41I 108.9 . . ?
H41H C413 H41I 107.7 . . ?
C414 C413 P4 113(2) . . ?
C414 C413 H41H 108.9 . . ?
C414 C413 H41I 108.9 . . ?
C413 C414 H41J 107.4 . . ?
C413 C414 H41K 107.4 . . ?
C413 C414 C415 120(3) . . ?
H41J C414 H41K 106.9 . . ?
C415 C414 H41J 107.4 . . ?
C415 C414 H41K 107.4 . . ?
C414 C415 H41L 109.5 . . ?
C414 C415 H41M 109.5 . . ?
C414 C415 H41N 109.5 . . ?
H41L C415 H41M 109.5 . . ?
H41L C415 H41N 109.5 . . ?
H41M C415 H41N 109.5 . . ?
P5 C501 H50A 108.5 . . ?
P5 C501 H50B 108.5 . . ?
H50A C501 H50B 107.5 . . ?
C502 C501 P5 115.3(9) . . ?
C502 C501 H50A 108.5 . . ?
C502 C501 H50B 108.5 . . ?
C501 C502 H50C 108.8 . . ?
C501 C502 H50D 108.8 . . ?
C501 C502 C503 113.8(12) . . ?
H50C C502 H50D 107.7 . . ?
C503 C502 H50C 108.8 . . ?
C503 C502 H50D 108.8 . . ?
C502 C503 H50E 109.5 . . ?
C502 C503 H50F 109.5 . . ?
C502 C503 H50G 109.5 . . ?
H50E C503 H50F 109.5 . . ?
H50E C503 H50G 109.5 . . ?
H50F C503 H50G 109.5 . . ?
P5 C504 H50H 108.6 . . ?
P5 C504 H50I 108.6 . . ?
H50H C504 H50I 107.6 . . ?
C505 C504 P5 114.7(8) . . ?
C505 C504 H50H 108.6 . . ?
C505 C504 H50I 108.6 . . ?
C504 C505 H50J 109.4 . . ?
C504 C505 H50K 109.4 . . ?
C504 C505 C506 111.2(12) . . ?
H50J C505 H50K 108.0 . . ?
C506 C505 H50J 109.4 . . ?
C506 C505 H50K 109.4 . . ?
C505 C506 H50L 109.5 . . ?
C505 C506 H50M 109.5 . . ?
C505 C506 H50N 109.5 . . ?
H50L C506 H50M 109.5 . . ?
H50L C506 H50N 109.5 . . ?
H50M C506 H50N 109.5 . . ?
P5 C507 H50O 108.3 . . ?
P5 C507 H50P 108.3 . . ?
H50O C507 H50P 107.4 . . ?
C508 C507 P5 116.1(10) . . ?
C508 C507 H50O 108.3 . . ?
C508 C507 H50P 108.3 . . ?
C507 C508 H50Q 108.9 . . ?
C507 C508 H50R 108.9 . . ?
H50Q C508 H50R 107.7 . . ?
C509 C508 C507 113.6(15) . . ?
C509 C508 H50Q 108.9 . . ?
C509 C508 H50R 108.9 . . ?
C508 C509 H50S 109.5 . . ?
C508 C509 H50T 109.5 . . ?
C508 C509 H50U 109.5 . . ?
H50S C509 H50T 109.5 . . ?
H50S C509 H50U 109.5 . . ?
H50T C509 H50U 109.5 . . ?
P6 C601 H60A 107.1 . . ?
P6 C601 H60B 107.1 . . ?
H60A C601 H60B 106.8 . . ?
C602 C601 P6 120.8(8) . . ?
C602 C601 H60A 107.1 . . ?
C602 C601 H60B 107.1 . . ?
C601 C602 H60C 108.5 . . ?
C601 C602 H60D 108.5 . . ?
H60C C602 H60D 107.5 . . ?
C603 C602 C601 115.2(11) . . ?
C603 C602 H60C 108.5 . . ?
C603 C602 H60D 108.5 . . ?
C602 C603 H60E 109.5 . . ?
C602 C603 H60F 109.5 . . ?
C602 C603 H60G 109.5 . . ?
H60E C603 H60F 109.5 . . ?
H60E C603 H60G 109.5 . . ?
H60F C603 H60G 109.5 . . ?
P6 C604 H60H 109.1 . . ?
P6 C604 H60I 109.1 . . ?
H60H C604 H60I 107.8 . . ?
C605 C604 P6 112.5(10) . . ?
C605 C604 H60H 109.1 . . ?
C605 C604 H60I 109.1 . . ?
C604 C605 H60J 109.1 . . ?
C604 C605 H60K 109.1 . . ?
C604 C605 C606 112.4(12) . . ?
H60J C605 H60K 107.9 . . ?
C606 C605 H60J 109.1 . . ?
C606 C605 H60K 109.1 . . ?
C605 C606 H60L 109.5 . . ?
C605 C606 H60M 109.5 . . ?
C605 C606 H60N 109.5 . . ?
H60L C606 H60M 109.5 . . ?
H60L C606 H60N 109.5 . . ?
H60M C606 H60N 109.5 . . ?
P6 C607 H60O 108.8 . . ?
P6 C607 H60P 108.8 . . ?
H60O C607 H60P 107.7 . . ?
C608 C607 P6 113.9(11) . . ?
C608 C607 H60O 108.8 . . ?
C608 C607 H60P 108.8 . . ?
C607 C608 H60Q 109.8 . . ?
C607 C608 H60R 109.8 . . ?
C607 C608 C609 109.2(13) . . ?
H60Q C608 H60R 108.3 . . ?
C609 C608 H60Q 109.8 . . ?
C609 C608 H60R 109.8 . . ?
C608 C609 H60S 109.5 . . ?
C608 C609 H60T 109.5 . . ?
C608 C609 H60U 109.5 . . ?
H60S C609 H60T 109.5 . . ?
H60S C609 H60U 109.5 . . ?
H60T C609 H60U 109.5 . . ?
P7 C701 H70A 108.8 . . ?
P7 C701 H70B 108.8 . . ?
H70A C701 H70B 107.7 . . ?
C702 C701 P7 113.8(8) . . ?
C702 C701 H70A 108.8 . . ?
C702 C701 H70B 108.8 . . ?
C701 C702 H70C 109.2 . . ?
C701 C702 H70D 109.2 . . ?
H70C C702 H70D 107.9 . . ?
C703 C702 C701 112.1(12) . . ?
C703 C702 H70C 109.2 . . ?
C703 C702 H70D 109.2 . . ?
C702 C703 H70E 109.5 . . ?
C702 C703 H70F 109.5 . . ?
C702 C703 H70G 109.5 . . ?
H70E C703 H70F 109.5 . . ?
H70E C703 H70G 109.5 . . ?
H70F C703 H70G 109.5 . . ?
P7 C704 H70H 107.9 . . ?
P7 C704 H70I 107.9 . . ?
H70H C704 H70I 107.2 . . ?
C705 C704 P7 117.5(8) . . ?
C705 C704 H70H 107.9 . . ?
C705 C704 H70I 107.9 . . ?
C704 C705 H70J 109.1 . . ?
C704 C705 H70K 109.1 . . ?
C704 C705 C706 112.4(11) . . ?
H70J C705 H70K 107.9 . . ?
C706 C705 H70J 109.1 . . ?
C706 C705 H70K 109.1 . . ?
C705 C706 H70L 109.5 . . ?
C705 C706 H70M 109.5 . . ?
C705 C706 H70N 109.5 . . ?
H70L C706 H70M 109.5 . . ?
H70L C706 H70N 109.5 . . ?
H70M C706 H70N 109.5 . . ?
P7 C707 H70O 108.9 . . ?
P7 C707 H70P 108.9 . . ?
H70O C707 H70P 107.7 . . ?
C708 C707 P7 113.3(9) . . ?
C708 C707 H70O 108.9 . . ?
C708 C707 H70P 108.9 . . ?
C707 C708 H70Q 109.3 . . ?
C707 C708 H70R 109.3 . . ?
C707 C708 C709 111.8(11) . . ?
H70Q C708 H70R 107.9 . . ?
C709 C708 H70Q 109.3 . . ?
C709 C708 H70R 109.3 . . ?
C708 C709 H70S 109.5 . . ?
C708 C709 H70T 109.5 . . ?
C708 C709 H70U 109.5 . . ?
H70S C709 H70T 109.5 . . ?
H70S C709 H70U 109.5 . . ?
H70T C709 H70U 109.5 . . ?
P8 C801 H80A 107.0 . . ?
P8 C801 H80B 107.0 . . ?
H80A C801 H80B 106.7 . . ?
C802 C801 P8 121.5(10) . . ?
C802 C801 H80A 107.0 . . ?
C802 C801 H80B 107.0 . . ?
C801 C802 H80C 108.2 . . ?
C801 C802 H80D 108.2 . . ?
H80C C802 H80D 107.4 . . ?
C803 C802 C801 116.2(13) . . ?
C803 C802 H80C 108.2 . . ?
C803 C802 H80D 108.2 . . ?
C802 C803 H80E 109.5 . . ?
C802 C803 H80F 109.5 . . ?
C802 C803 H80G 109.5 . . ?
H80E C803 H80F 109.5 . . ?
H80E C803 H80G 109.5 . . ?
H80F C803 H80G 109.5 . . ?
P8 C804 H80H 107.0 . . ?
P8 C804 H80I 107.0 . . ?
H80H C804 H80I 106.7 . . ?
C805 C804 P8 121.4(10) . . ?
C805 C804 H80H 107.0 . . ?
C805 C804 H80I 107.0 . . ?
C804 C805 H80J 108.8 . . ?
C804 C805 H80K 108.8 . . ?
C804 C805 C806 114.0(13) . . ?
H80J C805 H80K 107.7 . . ?
C806 C805 H80J 108.8 . . ?
C806 C805 H80K 108.8 . . ?
C805 C806 H80L 109.5 . . ?
C805 C806 H80M 109.5 . . ?
C805 C806 H80N 109.5 . . ?
H80L C806 H80M 109.5 . . ?
H80L C806 H80N 109.5 . . ?
H80M C806 H80N 109.5 . . ?
P8 C807 H80O 108.9 . . ?
P8 C807 H80P 108.9 . . ?
H80O C807 H80P 107.7 . . ?
C808 C807 P8 113.4(9) . . ?
C808 C807 H80O 108.9 . . ?
C808 C807 H80P 108.9 . . ?
C807 C808 H80Q 108.4 . . ?
C807 C808 H80R 108.4 . . ?
H80Q C808 H80R 107.4 . . ?
C809 C808 C807 115.6(12) . . ?
C809 C808 H80Q 108.4 . . ?
C809 C808 H80R 108.4 . . ?
C808 C809 H80S 109.5 . . ?
C808 C809 H80T 109.5 . . ?
C808 C809 H80U 109.5 . . ?
H80S C809 H80T 109.5 . . ?
H80S C809 H80U 109.5 . . ?
H80T C809 H80U 109.5 . . ?
P9 C901 H90A 108.4 . . ?
P9 C901 H90B 108.4 . . ?
H90A C901 H90B 107.5 . . ?
C902 C901 P9 115(3) . . ?
C902 C901 H90A 108.4 . . ?
C902 C901 H90B 108.4 . . ?
C901 C902 H90C 107.5 . . ?
C901 C902 H90D 107.5 . . ?
H90C C902 H90D 107.0 . . ?
C903 C902 C901 119(4) . . ?
C903 C902 H90C 107.5 . . ?
C903 C902 H90D 107.5 . . ?
C902 C903 H90E 109.5 . . ?
C902 C903 H90F 109.5 . . ?
C902 C903 H90G 109.5 . . ?
H90E C903 H90F 109.5 . . ?
H90E C903 H90G 109.5 . . ?
H90F C903 H90G 109.5 . . ?
P9 C904 H90H 107.0 . . ?
P9 C904 H90I 107.0 . . ?
H90H C904 H90I 106.7 . . ?
C905 C904 P9 121(3) . . ?
C905 C904 H90H 107.0 . . ?
C905 C904 H90I 107.0 . . ?
C904 C905 H90J 101.4 . . ?
C904 C905 H90K 101.4 . . ?
C904 C905 C906 142(3) . . ?
H90J C905 H90K 104.6 . . ?
C906 C905 H90J 101.4 . . ?
C906 C905 H90K 101.4 . . ?
C905 C906 H90L 109.5 . . ?
C905 C906 H90M 109.5 . . ?
C905 C906 H90N 109.5 . . ?
H90L C906 H90M 109.5 . . ?
H90L C906 H90N 109.5 . . ?
H90M C906 H90N 109.5 . . ?
P9 C907 H90O 107.3 . . ?
P9 C907 H90P 107.3 . . ?
H90O C907 H90P 106.9 . . ?
C908 C907 P9 120(3) . . ?
C908 C907 H90O 107.3 . . ?
C908 C907 H90P 107.3 . . ?
C907 C908 H90Q 105.4 . . ?
C907 C908 H90R 105.4 . . ?
C907 C908 C909 127(4) . . ?
H90Q C908 H90R 106.0 . . ?
C909 C908 H90Q 105.4 . . ?
C909 C908 H90R 105.4 . . ?
C908 C909 H90S 109.5 . . ?
C908 C909 H90T 109.5 . . ?
C908 C909 H90U 109.5 . . ?
H90S C909 H90T 109.5 . . ?
H90S C909 H90U 109.5 . . ?
H90T C909 H90U 109.5 . . ?
P9 C910 H91A 109.6 . . ?
P9 C910 H91B 109.6 . . ?
H91A C910 H91B 108.1 . . ?
C911 C910 P9 110(2) . . ?
C911 C910 H91A 109.6 . . ?
C911 C910 H91B 109.6 . . ?
C910 C911 H91C 102.8 . . ?
C910 C911 H91D 102.8 . . ?
H91C C911 H91D 105.0 . . ?
C912 C911 C910 137(3) . . ?
C912 C911 H91C 102.8 . . ?
C912 C911 H91D 102.8 . . ?
C911 C912 H91E 109.5 . . ?
C911 C912 H91F 109.5 . . ?
C911 C912 H91G 109.5 . . ?
H91E C912 H91F 109.5 . . ?
H91E C912 H91G 109.5 . . ?
H91F C912 H91G 109.5 . . ?
P9 C913 H91H 109.4 . . ?
P9 C913 H91I 109.4 . . ?
H91H C913 H91I 108.0 . . ?
C914 C913 P9 111.1(18) . . ?
C914 C913 H91H 109.4 . . ?
C914 C913 H91I 109.4 . . ?
C913 C914 H91J 108.5 . . ?
C913 C914 H91K 108.5 . . ?
H91J C914 H91K 107.5 . . ?
C915 C914 C913 115(3) . . ?
C915 C914 H91J 108.5 . . ?
C915 C914 H91K 108.5 . . ?
C914 C915 H91L 109.5 . . ?
C914 C915 H91M 109.5 . . ?
C914 C915 H91N 109.5 . . ?
H91L C915 H91M 109.5 . . ?
H91L C915 H91N 109.5 . . ?
H91M C915 H91N 109.5 . . ?
P9 C916 H91O 109.8 . . ?
P9 C916 H91P 109.8 . . ?
H91O C916 H91P 108.3 . . ?
C917 C916 P9 109.3(18) . . ?
C917 C916 H91O 109.8 . . ?
C917 C916 H91P 109.8 . . ?
C916 C917 H91Q 110.9 . . ?
C916 C917 H91R 110.9 . . ?
C916 C917 C918 104(3) . . ?
H91Q C917 H91R 108.9 . . ?
C918 C917 H91Q 110.9 . . ?
C918 C917 H91R 110.9 . . ?
C917 C918 H91S 109.5 . . ?
C917 C918 H91T 109.5 . . ?
C917 C918 H91U 109.5 . . ?
H91S C918 H91T 109.5 . . ?
H91S C918 H91U 109.5 . . ?
H91T C918 H91U 109.5 . . ?

loop_
_geom_bond_atom_site_label_1
_geom_bond_atom_site_label_2
_geom_bond_distance
_geom_bond_site_symmetry_2
_geom_bond_publ_flag
Au1 Au2 2.6701(5) . ?
Au1 Au3 2.7494(5) . ?
Au1 Au4 2.8543(5) . ?
Au1 Au5 2.7274(6) . ?
Au1 Au6 2.8059(5) . ?
Au1 Au7 2.6857(5) . ?
Au1 Au8 2.6970(5) . ?
Au1 Au9 2.7544(5) . ?
Au1 Au10 2.8106(5) . ?
Au1 Ga1 2.4798(11) . ?
Au2 Au3 3.0951(6) . ?
Au2 Au4 2.8834(6) . ?
Au2 Au5 2.8629(6) . ?
Au2 P8 2.268(3) . ?
Au3 Au4 2.8156(5) . ?
Au3 Au8 3.1655(6) . ?
Au3 Ga1 2.7859(12) . ?
Au3 Ga2 2.6489(12) . ?
Au3 P7 2.338(3) . ?
Au4 Au8 2.9475(6) . ?
Au4 Au9 2.8321(5) . ?
Au4 Au11 2.6290(6) . ?
Au4 Ga2 2.4750(12) . ?
Au4 Ga3 2.5305(11) . ?
Au5 Au6 3.0165(6) . ?
Au5 Au9 2.9836(6) . ?
Au5 Au10 2.9341(6) . ?
Au5 P4 2.285(3) . ?
Au6 Au10 2.7773(5) . ?
Au6 Ga1 2.7474(12) . ?
Au6 Ga5 2.6682(12) . ?
Au6 P2 2.337(3) . ?
Au7 Au8 2.8184(6) . ?
Au7 Au10 2.8891(6) . ?
Au7 P5 2.283(3) . ?
Au8 Au9 3.0006(6) . ?
Au8 P6 2.290(3) . ?
Au9 Au10 2.8937(5) . ?
Au9 Au12 2.6196(5) . ?
Au9 Ga3 2.5085(11) . ?
Au9 Ga4 2.5070(11) . ?
Au10 Au13 2.6207(5) . ?
Au10 Ga4 2.5043(11) . ?
Au10 Ga5 2.4581(11) . ?
Au11 Ga2 2.6950(13) . ?
Au11 Ga3 2.8564(11) . ?
Au11 P3 2.301(3) . ?
Au12 Ga3 2.7469(11) . ?
Au12 Ga4 2.8693(12) . ?
Au12 P1 2.309(3) . ?
Au13 Ga4 2.7864(12) . ?
Au13 Ga5 2.8461(12) . ?
Au13 P9 2.295(3) . ?
Ga1 Cl11 2.259(3) . ?
Ga1 Cl12 2.265(3) . ?
Ga2 Cl21 2.226(3) . ?
Ga2 Cl22 2.237(3) . ?
Ga3 Cl31 2.239(3) . ?
Ga3 Cl32 2.270(3) . ?
Ga4 Cl41 2.239(3) . ?
Ga4 Cl42 2.255(3) . ?
Ga5 Cl51 2.224(3) . ?
Ga5 Cl52 2.236(3) . ?
P1 C101 1.849(14) . ?
P1 C104 1.798(11) . ?
P1 C107 1.786(14) . ?
P2 C201 1.861(14) . ?
P2 C204 1.846(11) . ?
P2 C207 1.803(14) . ?
P3 C301 1.818(14) . ?
P3 C304 1.818(15) . ?
P3 C307 1.70(4) . ?
P3 C310 2.00(3) . ?
P4 C401 1.776(13) . ?
P4 C404 1.70(2) . ?
P4 C407 1.96(3) . ?
P4 C410 1.98(4) . ?
P4 C413 1.70(2) . ?
P5 C501 1.813(12) . ?
P5 C504 1.817(12) . ?
P5 C507 1.813(12) . ?
P6 C601 1.801(11) . ?
P6 C604 1.898(13) . ?
P6 C607 1.766(14) . ?
P7 C701 1.821(11) . ?
P7 C704 1.810(11) . ?
P7 C707 1.824(13) . ?
P8 C801 1.830(13) . ?
P8 C804 1.841(12) . ?
P8 C807 1.819(12) . ?
P9 C901 1.78(4) . ?
P9 C904 1.74(3) . ?
P9 C907 1.74(4) . ?
P9 C910 1.83(3) . ?
P9 C913 1.86(3) . ?
P9 C916 1.85(2) . ?
C101 H10A 0.9900 . ?
C101 H10B 0.9900 . ?
C101 C102 1.459(18) . ?
C102 H10C 0.9900 . ?
C102 H10D 0.9900 . ?
C102 C103 1.498(19) . ?
C103 H10E 0.9800 . ?
C103 H10F 0.9800 . ?
C103 H10G 0.9800 . ?
C104 H10H 0.9900 . ?
C104 H10I 0.9900 . ?
C104 C105 1.538(14) . ?
C105 H10J 0.9900 . ?
C105 H10K 0.9900 . ?
C105 C106 1.522(16) . ?
C106 H10L 0.9800 . ?
C106 H10M 0.9800 . ?
C106 H10N 0.9800 . ?
C107 H10O 0.9900 . ?
C107 H10P 0.9900 . ?
C107 C108 1.47(2) . ?
C108 H10Q 0.9900 . ?
C108 H10R 0.9900 . ?
C108 C109 1.53(2) . ?
C109 H10S 0.9800 . ?
C109 H10T 0.9800 . ?
C109 H10U 0.9800 . ?
C201 H20K 0.9900 . ?
C201 H20L 0.9900 . ?
C201 C202 1.47(2) . ?
C202 H20M 0.9900 . ?
C202 H20N 0.9900 . ?
C202 C203 1.54(2) . ?
C203 H20A 0.9800 . ?
C203 H20B 0.9800 . ?
C203 H20C 0.9800 . ?
C204 H20O 0.9900 . ?
C204 H20P 0.9900 . ?
C204 C205 1.491(18) . ?
C205 H20Q 0.9900 . ?
C205 H20R 0.9900 . ?
C205 C206 1.57(2) . ?
C206 H20S 0.9800 . ?
C206 H20T 0.9800 . ?
C206 H20U 0.9800 . ?
C207 H20D 0.9900 . ?
C207 H20E 0.9900 . ?
C207 C208 1.451(18) . ?
C208 H20F 0.9900 . ?
C208 H20G 0.9900 . ?
C208 C209 1.619(19) . ?
C209 H20H 0.9800 . ?
C209 H20I 0.9800 . ?
C209 H20J 0.9800 . ?
C301 H30A 0.9900 . ?
C301 H30B 0.9900 . ?
C301 C302 1.521(17) . ?
C302 H30C 0.9900 . ?
C302 H30D 0.9900 . ?
C302 C303 1.525(17) . ?
C303 H30E 0.9800 . ?
C303 H30F 0.9800 . ?
C303 H30G 0.9800 . ?
C304 H30H 0.9900 . ?
C304 H30I 0.9900 . ?
C304 C305 1.513(19) . ?
C305 H30J 0.9900 . ?
C305 H30K 0.9900 . ?
C305 C306 1.51(2) . ?
C306 H30L 0.9800 . ?
C306 H30M 0.9800 . ?
C306 H30N 0.9800 . ?
C307 H30O 0.9900 . ?
C307 H30P 0.9900 . ?
C307 C308 1.67(5) . ?
C308 H30Q 0.9900 . ?
C308 H30R 0.9900 . ?
C308 C309 1.52(4) . ?
C309 H30S 0.9800 . ?
C309 H30T 0.9800 . ?
C309 H30U 0.9800 . ?
C310 H31A 0.9900 . ?
C310 H31B 0.9900 . ?
C310 C311 1.28(4) . ?
C311 H31C 0.9900 . ?
C311 H31D 0.9900 . ?
C311 C312 1.67(5) . ?
C312 H31E 0.9800 . ?
C312 H31F 0.9800 . ?
C312 H31G 0.9800 . ?
C401 H40A 0.9900 . ?
C401 H40B 0.9900 . ?
C401 C402 1.5317 . ?
C402 H40C 0.9900 . ?
C402 H40D 0.9900 . ?
C402 C403 1.5283 . ?
C403 H40E 0.9800 . ?
C403 H40F 0.9800 . ?
C403 H40G 0.9800 . ?
C404 H40H 0.9900 . ?
C404 H40I 0.9900 . ?
C404 C405 1.46(6) . ?
C405 H40J 0.9900 . ?
C405 H40K 0.9900 . ?
C405 C406 1.52(5) . ?
C406 H40L 0.9800 . ?
C406 H40M 0.9800 . ?
C406 H40N 0.9800 . ?
C407 H40O 0.9900 . ?
C407 H40P 0.9900 . ?
C407 C408 1.69(5) . ?
C408 H40Q 0.9900 . ?
C408 H40R 0.9900 . ?
C408 C409 1.48(5) . ?
C409 H40S 0.9800 . ?
C409 H40T 0.9800 . ?
C409 H40U 0.9800 . ?
C410 H41A 0.9900 . ?
C410 H41B 0.9900 . ?
C410 C411 1.5305 . ?
C411 H41C 0.9900 . ?
C411 H41D 0.9900 . ?
C411 C412 1.5299 . ?
C412 H41E 0.9800 . ?
C412 H41F 0.9800 . ?
C412 H41G 0.9800 . ?
C413 H41H 0.9900 . ?
C413 H41I 0.9900 . ?
C413 C414 1.41(4) . ?
C414 H41J 0.9900 . ?
C414 H41K 0.9900 . ?
C414 C415 1.49(5) . ?
C415 H41L 0.9800 . ?
C415 H41M 0.9800 . ?
C415 H41N 0.9800 . ?
C501 H50A 0.9900 . ?
C501 H50B 0.9900 . ?
C501 C502 1.484(16) . ?
C502 H50C 0.9900 . ?
C502 H50D 0.9900 . ?
C502 C503 1.540(18) . ?
C503 H50E 0.9800 . ?
C503 H50F 0.9800 . ?
C503 H50G 0.9800 . ?
C504 H50H 0.9900 . ?
C504 H50I 0.9900 . ?
C504 C505 1.495(17) . ?
C505 H50J 0.9900 . ?
C505 H50K 0.9900 . ?
C505 C506 1.523(18) . ?
C506 H50L 0.9800 . ?
C506 H50M 0.9800 . ?
C506 H50N 0.9800 . ?
C507 H50O 0.9900 . ?
C507 H50P 0.9900 . ?
C507 C508 1.56(2) . ?
C508 H50Q 0.9900 . ?
C508 H50R 0.9900 . ?
C508 C509 1.491(15) . ?
C509 H50S 0.9800 . ?
C509 H50T 0.9800 . ?
C509 H50U 0.9800 . ?
C601 H60A 0.9900 . ?
C601 H60B 0.9900 . ?
C601 C602 1.493(15) . ?
C602 H60C 0.9900 . ?
C602 H60D 0.9900 . ?
C602 C603 1.487(17) . ?
C603 H60E 0.9800 . ?
C603 H60F 0.9800 . ?
C603 H60G 0.9800 . ?
C604 H60H 0.9900 . ?
C604 H60I 0.9900 . ?
C604 C605 1.469(14) . ?
C605 H60J 0.9900 . ?
C605 H60K 0.9900 . ?
C605 C606 1.502(17) . ?
C606 H60L 0.9800 . ?
C606 H60M 0.9800 . ?
C606 H60N 0.9800 . ?
C607 H60O 0.9900 . ?
C607 H60P 0.9900 . ?
C607 C608 1.482(14) . ?
C608 H60Q 0.9900 . ?
C608 H60R 0.9900 . ?
C608 C609 1.595(15) . ?
C609 H60S 0.9800 . ?
C609 H60T 0.9800 . ?
C609 H60U 0.9800 . ?
C701 H70A 0.9900 . ?
C701 H70B 0.9900 . ?
C701 C702 1.539(17) . ?
C702 H70C 0.9900 . ?
C702 H70D 0.9900 . ?
C702 C703 1.476(18) . ?
C703 H70E 0.9800 . ?
C703 H70F 0.9800 . ?
C703 H70G 0.9800 . ?
C704 H70H 0.9900 . ?
C704 H70I 0.9900 . ?
C704 C705 1.516(15) . ?
C705 H70J 0.9900 . ?
C705 H70K 0.9900 . ?
C705 C706 1.519(17) . ?
C706 H70L 0.9800 . ?
C706 H70M 0.9800 . ?
C706 H70N 0.9800 . ?
C707 H70O 0.9900 . ?
C707 H70P 0.9900 . ?
C707 C708 1.512(17) . ?
C708 H70Q 0.9900 . ?
C708 H70R 0.9900 . ?
C708 C709 1.535(18) . ?
C709 H70S 0.9800 . ?
C709 H70T 0.9800 . ?
C709 H70U 0.9800 . ?
C801 H80A 0.9900 . ?
C801 H80B 0.9900 . ?
C801 C802 1.470(17) . ?
C802 H80C 0.9900 . ?
C802 H80D 0.9900 . ?
C802 C803 1.465(19) . ?
C803 H80E 0.9800 . ?
C803 H80F 0.9800 . ?
C803 H80G 0.9800 . ?
C804 H80H 0.9900 . ?
C804 H80I 0.9900 . ?
C804 C805 1.470(16) . ?
C805 H80J 0.9900 . ?
C805 H80K 0.9900 . ?
C805 C806 1.508(18) . ?
C806 H80L 0.9800 . ?
C806 H80M 0.9800 . ?
C806 H80N 0.9800 . ?
C807 H80O 0.9900 . ?
C807 H80P 0.9900 . ?
C807 C808 1.501(17) . ?
C808 H80Q 0.9900 . ?
C808 H80R 0.9900 . ?
C808 C809 1.498(18) . ?
C809 H80S 0.9800 . ?
C809 H80T 0.9800 . ?
C809 H80U 0.9800 . ?
C901 H90A 0.9900 . ?
C901 H90B 0.9900 . ?
C901 C902 1.53(6) . ?
C902 H90C 0.9900 . ?
C902 H90D 0.9900 . ?
C902 C903 1.45(5) . ?
C903 H90E 0.9800 . ?
C903 H90F 0.9800 . ?
C903 H90G 0.9800 . ?
C904 H90H 0.9900 . ?
C904 H90I 0.9900 . ?
C904 C905 1.43(5) . ?
C905 H90J 0.9900 . ?
C905 H90K 0.9900 . ?
C905 C906 1.54(5) . ?
C906 H90L 0.9800 . ?
C906 H90M 0.9800 . ?
C906 H90N 0.9800 . ?
C907 H90O 0.9900 . ?
C907 H90P 0.9900 . ?
C907 C908 1.48(6) . ?
C908 H90Q 0.9900 . ?
C908 H90R 0.9900 . ?
C908 C909 1.49(7) . ?
C909 H90S 0.9800 . ?
C909 H90T 0.9800 . ?
C909 H90U 0.9800 . ?
C910 H91A 0.9900 . ?
C910 H91B 0.9900 . ?
C910 C911 1.55(5) . ?
C911 H91C 0.9900 . ?
C911 H91D 0.9900 . ?
C911 C912 1.49(5) . ?
C912 H91E 0.9800 . ?
C912 H91F 0.9800 . ?
C912 H91G 0.9800 . ?
C913 H91H 0.9900 . ?
C913 H91I 0.9900 . ?
C913 C914 1.54(4) . ?
C914 H91J 0.9900 . ?
C914 H91K 0.9900 . ?
C914 C915 1.40(4) . ?
C915 H91L 0.9800 . ?
C915 H91M 0.9800 . ?
C915 H91N 0.9800 . ?
C916 H91O 0.9900 . ?
C916 H91P 0.9900 . ?
C916 C917 1.53(4) . ?
C917 H91Q 0.9900 . ?
C917 H91R 0.9900 . ?
C917 C918 1.53(6) . ?
C918 H91S 0.9800 . ?
C918 H91T 0.9800 . ?
C918 H91U 0.9800 . ?

loop_
_geom_torsion_atom_site_label_1
_geom_torsion_atom_site_label_2
_geom_torsion_atom_site_label_3
_geom_torsion_atom_site_label_4
_geom_torsion
_geom_torsion_site_symmetry_1
_geom_torsion_site_symmetry_2
_geom_torsion_site_symmetry_3
_geom_torsion_site_symmetry_4
_geom_torsion_publ_flag
Au2 P8 C801 C802 -164.6(12) . . . . ?
Au2 P8 C804 C805 -177.4(10) . . . . ?
Au2 P8 C807 C808 45.2(12) . . . . ?
Au3 P7 C701 C702 64.4(10) . . . . ?
Au3 P7 C704 C705 176.6(9) . . . . ?
Au3 P7 C707 C708 -61.8(9) . . . . ?
Au5 P4 C401 C402 -179.3(16) . . . . ?
Au5 P4 C404 C405 -58(3) . . . . ?
Au5 P4 C413 C414 51(3) . . . . ?
Au6 P2 C201 C202 -54.8(12) . . . . ?
Au6 P2 C204 C205 179.3(10) . . . . ?
Au6 P2 C207 C208 56.9(12) . . . . ?
Au7 P5 C501 C502 -55.9(12) . . . . ?
Au7 P5 C504 C505 -50.1(11) . . . . ?
Au7 P5 C507 C508 177.9(13) . . . . ?
Au8 P6 C601 C602 -179.2(9) . . . . ?
Au8 P6 C604 C605 -58.0(12) . . . . ?
Au8 P6 C607 C608 -62.5(13) . . . . ?
Au11 P3 C301 C302 66.6(11) . . . . ?
Au11 P3 C304 C305 178.2(11) . . . . ?
Au11 P3 C307 C308 67(3) . . . . ?
Au12 P1 C101 C102 45.0(13) . . . . ?
Au12 P1 C104 C105 -176.3(8) . . . . ?
Au12 P1 C107 C108 59.8(12) . . . . ?
Au13 P9 C901 C902 -64(3) . . . . ?
Au13 P9 C904 C905 -45(4) . . . . ?
Au13 P9 C907 C908 -49(4) . . . . ?
Au13 P9 C910 C911 65(2) . . . . ?
Au13 P9 C913 C914 72.8(19) . . . . ?
Au13 P9 C916 C917 54(2) . . . . ?
P1 C101 C102 C103 174.3(11) . . . . ?
P1 C104 C105 C106 -175.7(10) . . . . ?
P1 C107 C108 C109 -177.1(12) . . . . ?
P2 C201 C202 C203 168.0(11) . . . . ?
P2 C204 C205 C206 171.1(12) . . . . ?
P2 C207 C208 C209 174.3(11) . . . . ?
P3 C301 C302 C303 -168.2(10) . . . . ?
P3 C304 C305 C306 -175.4(12) . . . . ?
P3 C307 C308 C309 -171(2) . . . . ?
P3 C310 C311 C312 175(2) . . . . ?
P4 C401 C402 C403 173.5(17) . . . . ?
P4 C404 C405 C406 -176(5) . . . . ?
P4 C407 C408 C409 -178(2) . . . . ?
P4 C410 C411 C412 -156(5) . . . . ?
P4 C413 C414 C415 173(3) . . . . ?
P5 C501 C502 C503 -177.9(11) . . . . ?
P5 C504 C505 C506 170.6(10) . . . . ?
P5 C507 C508 C509 166.4(18) . . . . ?
P6 C601 C602 C603 176.7(11) . . . . ?
P6 C604 C605 C606 -173.5(10) . . . . ?
P6 C607 C608 C609 176.3(11) . . . . ?
P7 C701 C702 C703 -177.3(10) . . . . ?
P7 C704 C705 C706 -176.6(10) . . . . ?
P7 C707 C708 C709 -172.0(9) . . . . ?
P8 C801 C802 C803 177.7(13) . . . . ?
P8 C804 C805 C806 -168.5(11) . . . . ?
P8 C807 C808 C809 177.1(12) . . . . ?
P9 C901 C902 C903 -153(4) . . . . ?
P9 C904 C905 C906 -179(4) . . . . ?
P9 C907 C908 C909 177(4) . . . . ?
P9 C910 C911 C912 174(4) . . . . ?
P9 C913 C914 C915 174(2) . . . . ?
P9 C916 C917 C918 178(2) . . . . ?
C101 P1 C104 C105 61.6(11) . . . . ?
C101 P1 C107 C108 -177.5(11) . . . . ?
C104 P1 C101 C102 169.1(11) . . . . ?
C104 P1 C107 C108 -67.4(11) . . . . ?
C107 P1 C101 C102 -79.4(13) . . . . ?
C107 P1 C104 C105 -49.3(11) . . . . ?
C201 P2 C204 C205 55.5(13) . . . . ?
C201 P2 C207 C208 -177.4(11) . . . . ?
C204 P2 C201 C202 66.9(12) . . . . ?
C204 P2 C207 C208 -69.4(12) . . . . ?
C207 P2 C201 C202 175.7(12) . . . . ?
C207 P2 C204 C205 -49.1(13) . . . . ?
C301 P3 C304 C305 -56.3(14) . . . . ?
C301 P3 C307 C308 -64(3) . . . . ?
C304 P3 C301 C302 -59.4(11) . . . . ?
C304 P3 C307 C308 -175(2) . . . . ?
C307 P3 C301 C302 -162.0(16) . . . . ?
C307 P3 C304 C305 59.9(18) . . . . ?
C310 P3 C301 C302 -179.0(13) . . . . ?
C310 P3 C304 C305 45.7(17) . . . . ?
C401 P4 C404 C405 81(3) . . . . ?
C401 P4 C413 C414 -87(3) . . . . ?
C404 P4 C401 C402 37(2) . . . . ?
C407 P4 C401 C402 -61(2) . . . . ?
C407 P4 C404 C405 177(3) . . . . ?
C410 P4 C401 C402 74(2) . . . . ?
C410 P4 C413 C414 160(3) . . . . ?
C413 P4 C401 C402 -37(2) . . . . ?
C501 P5 C504 C505 77.9(11) . . . . ?
C501 P5 C507 C508 49.8(16) . . . . ?
C504 P5 C501 C502 178.9(10) . . . . ?
C504 P5 C507 C508 -60.0(16) . . . . ?
C507 P5 C501 C502 69.7(12) . . . . ?
C507 P5 C504 C505 -172.4(10) . . . . ?
C601 P6 C604 C605 -177.8(11) . . . . ?
C601 P6 C607 C608 67.2(14) . . . . ?
C604 P6 C601 C602 -58.9(12) . . . . ?
C604 P6 C607 C608 172.8(12) . . . . ?
C607 P6 C601 C602 45.9(13) . . . . ?
C607 P6 C604 C605 72.5(12) . . . . ?
C701 P7 C704 C705 -55.2(12) . . . . ?
C701 P7 C707 C708 173.7(9) . . . . ?
C704 P7 C701 C702 -65.3(10) . . . . ?
C704 P7 C707 C708 65.3(10) . . . . ?
C707 P7 C701 C702 -173.6(9) . . . . ?
C707 P7 C704 C705 53.7(11) . . . . ?
C801 P8 C804 C805 -56.1(12) . . . . ?
C801 P8 C807 C808 -75.1(12) . . . . ?
C804 P8 C801 C802 71.3(14) . . . . ?
C804 P8 C807 C808 171.6(11) . . . . ?
C807 P8 C801 C802 -40.6(14) . . . . ?
C807 P8 C804 C805 55.4(12) . . . . ?
C901 P9 C904 C905 -174(3) . . . . ?
C901 P9 C907 C908 73(4) . . . . ?
C904 P9 C901 C902 69(3) . . . . ?
C904 P9 C907 C908 -178(4) . . . . ?
C907 P9 C901 C902 177(3) . . . . ?
C907 P9 C904 C905 78(4) . . . . ?
C910 P9 C913 C914 -55(2) . . . . ?
C910 P9 C916 C917 -175(2) . . . . ?
C913 P9 C910 C911 -171(2) . . . . ?
C913 P9 C916 C917 -68(2) . . . . ?
C916 P9 C910 C911 -63(2) . . . . ?
C916 P9 C913 C914 -164.5(18) . . . . ?
